data_4038951
loop_
_publ_author_name
'Langis-Barsetti, Sophie'
'Maris, Thierry'
'Wuest, James D.'

_publ_section_title
;
 Molecular Organization of 2,1,3-Benzothiadiazoles in the Solid State.
;
_journal_name_full 'The Journal of organic chemistry'
_journal_page_first 5034
_journal_page_last 5045
_journal_paper_doi 10.1021/acs.joc.6b02778
_journal_volume 82
_journal_year 2017
_chemical_formula_moiety '2(C20 H8 N6 S3), 1(C60), 1(C9 H12)'
_chemical_formula_sum 'C109 H28 N12 S6'
_chemical_formula_weight 1698.00
_chemical_name_systematic
;
bis(6,16,25-trithia-5,7,15,17,24,26-hexaazaoctacyclo
[9.9.9.02,10.04,8.012,20.014,18.021,29.023,27]
nonacosa-2(10),3,8,12(20),13,18,21(29),22,27-nonaene) 
C60 fullerene mesitylene solvate
;
_space_group_crystal_system cubic
_space_group_IT_number 205
_space_group_name_Hall '-P 2ac 2ab 3'
_space_group_name_H-M_alt 'P a -3'
_atom_sites_solution_hydrogens geom
_atom_sites_solution_primary dual
_audit_creation_date 2016-10-30
_audit_creation_method
;
Olex2 1.2
(compiled 2016.09.09 svn.r3337 for OlexSys, GUI svn.r5227)
;
_cell_angle_alpha 90
_cell_angle_beta 90
_cell_angle_gamma 90
_cell_formula_units_Z 4
_cell_length_a 18.9035(9)
_cell_length_b 18.9035(9)
_cell_length_c 18.9035(9)
_cell_measurement_reflns_used 9819
_cell_measurement_temperature 100
_cell_measurement_theta_max 60.635
_cell_measurement_theta_min 4.552
_cell_volume 6755.0(6)
_computing_cell_refinement
;
SAINT (2013) V8.37A; Integration Software for Single Crystal Data.
Bruker AXS Inc., Madison, WI 53719-1173.
;
_computing_data_collection
;
APEX 2 (2013) Bruker AXS Inc., Madison, WI 53719-1173.
;
_computing_data_reduction
;
SAINT (2013) V8.37A; Integration Software for Single Crystal Data.
Bruker AXS Inc., Madison, WI 53719-1173.
;
_computing_molecular_graphics 'Olex2 (Dolomanov et al., 2009)'
_computing_publication_material 'Olex2 (Dolomanov et al., 2009)'
_computing_structure_refinement 'ShelXL (Sheldrick, 2015)'
_computing_structure_solution 'XM (Sheldrick, 2008)'
_diffrn_ambient_temperature 100
_diffrn_detector 'CMOS Area detector'
_diffrn_detector_area_resol_mean 10.24
_diffrn_detector_type 'Bruker Photon 100 CMOS Detector'
_diffrn_measured_fraction_theta_full 0.999
_diffrn_measured_fraction_theta_max 0.999
_diffrn_measurement_device 'k-geometry diffractometer'
_diffrn_measurement_device_type 'Bruker Venture Metaljet'
_diffrn_measurement_method '\w and \f scans'
_diffrn_radiation_collimation 'Focusing mirrors'
_diffrn_radiation_monochromator 'Helios MX Mirror Optics'
_diffrn_radiation_probe x-ray
_diffrn_radiation_type GaK\a
_diffrn_radiation_wavelength 1.34139
_diffrn_reflns_av_R_equivalents 0.1146
_diffrn_reflns_av_unetI/netI 0.0986
_diffrn_reflns_Laue_measured_fraction_full 0.999
_diffrn_reflns_Laue_measured_fraction_max 0.999
_diffrn_reflns_limit_h_max 24
_diffrn_reflns_limit_h_min -24
_diffrn_reflns_limit_k_max 24
_diffrn_reflns_limit_k_min -24
_diffrn_reflns_limit_l_max 24
_diffrn_reflns_limit_l_min -24
_diffrn_reflns_number 91208
_diffrn_reflns_point_group_measured_fraction_full 0.999
_diffrn_reflns_point_group_measured_fraction_max 0.999
_diffrn_reflns_theta_full 53.594
_diffrn_reflns_theta_max 60.604
_diffrn_reflns_theta_min 4.069
_diffrn_source 'Metal Jet'
_diffrn_source_target Ga
_diffrn_source_type 'Gallium Liquid Metal Jet Source'
_exptl_absorpt_coefficient_mu 1.604
_exptl_absorpt_correction_T_max 0.4146
_exptl_absorpt_correction_T_min 0.3312
_exptl_absorpt_correction_type multi-scan
_exptl_absorpt_process_details
;
SADABS-2016/2 (Bruker,2016/2) was used for absorption correction.
wR2(int) was 0.1149 before and 0.0908 after correction.
The Ratio of minimum to maximum transmission is 0.7988.
The \l/2 correction factor is Not present.
;
_exptl_crystal_colour 'metallic dark brown'
_exptl_crystal_colour_lustre metallic
_exptl_crystal_colour_modifier dark
_exptl_crystal_colour_primary brown
_exptl_crystal_density_diffrn 1.670
_exptl_crystal_description Block
_exptl_crystal_F_000 3448
_exptl_crystal_size_max 0.18
_exptl_crystal_size_mid 0.16
_exptl_crystal_size_min 0.02
_refine_diff_density_max 1.153
_refine_diff_density_min -0.793
_refine_diff_density_rms 0.213
_refine_ls_extinction_coef .
_refine_ls_extinction_method none
_refine_ls_goodness_of_fit_ref 1.083
_refine_ls_hydrogen_treatment constr
_refine_ls_matrix_type full
_refine_ls_number_parameters 216
_refine_ls_number_reflns 91208
_refine_ls_number_restraints 358
_refine_ls_restrained_S_all 1.115
_refine_ls_R_factor_all 0.1284
_refine_ls_R_factor_gt 0.1142
_refine_ls_shift/su_max 0.000
_refine_ls_shift/su_mean 0.000
_refine_ls_structure_factor_coef Fsqd
_refine_ls_weighting_details 'w=1/[\s^2^(Fo^2^)+(0.0428P)^2^+12.7214P] where P=(Fo^2^+2Fc^2^)/3'
_refine_ls_weighting_scheme calc
_refine_ls_wR_factor_gt 0.2762
_refine_ls_wR_factor_ref 0.2868
_reflns_Friedel_coverage 0.000
_reflns_Friedel_fraction_full .
_reflns_Friedel_fraction_max .
_reflns_number_gt 75409
_reflns_number_total 91208
_reflns_threshold_expression 'I > 2\s(I)'
_cod_data_source_file jo6b02778_si_008.cif
_cod_data_source_block jw18282
_cod_original_cell_volume 6755.0(10)
_cod_database_code 4038951

loop_
_space_group_symop_id
_space_group_symop_operation_xyz
1 'x, y, z'
2 '-x+1/2, -y, z+1/2'
3 '-x, y+1/2, -z+1/2'
4 'x+1/2, -y+1/2, -z'
5 'z, x, y'
6 'z+1/2, -x+1/2, -y'
7 '-z+1/2, -x, y+1/2'
8 '-z, x+1/2, -y+1/2'
9 'y, z, x'
10 '-y, z+1/2, -x+1/2'
11 'y+1/2, -z+1/2, -x'
12 '-y+1/2, -z, x+1/2'
13 '-x, -y, -z'
14 'x-1/2, y, -z-1/2'
15 'x, -y-1/2, z-1/2'
16 '-x-1/2, y-1/2, z'
17 '-z, -x, -y'
18 '-z-1/2, x-1/2, y'
19 'z-1/2, x, -y-1/2'
20 'z, -x-1/2, y-1/2'
21 '-y, -z, -x'
22 'y, -z-1/2, x-1/2'
23 '-y-1/2, z-1/2, x'
24 'y-1/2, z, -x-1/2'

loop_
_atom_site_label
_atom_site_type_symbol
_atom_site_fract_x
_atom_site_fract_y
_atom_site_fract_z
_atom_site_U_iso_or_equiv
_atom_site_adp_type
_atom_site_occupancy
_atom_site_site_symmetry_order
_atom_site_calc_flag
_atom_site_refinement_flags_posn
_atom_site_refinement_flags_adp
_atom_site_refinement_flags_occupancy
_atom_site_disorder_assembly
_atom_site_disorder_group
S1A S 0.4041(2) 0.30230(18) 0.2009(2) 0.0598(9) Uani 0.5 1 d D U . A 1
N1A N 0.4877(5) 0.3120(6) 0.1851(6) 0.052(3) Uani 0.5 1 d D U . A 1
N2A N 0.4053(6) 0.2420(5) 0.2615(5) 0.052(2) Uani 0.5 1 d D U . A 1
C1A C 0.6190(4) 0.2117(7) 0.2863(7) 0.0274(19) Uani 0.5 1 d . U . A 1
C2A C 0.5927(3) 0.2588(6) 0.2363(6) 0.0317(18) Uani 0.5 1 d G U . A 1
H2A H 0.624398 0.285054 0.207418 0.038 Uiso 0.5 1 calc R . . A 1
C3A C 0.5201(4) 0.2676(5) 0.2286(5) 0.039(2) Uani 0.5 1 d DG U . A 1
C4A C 0.4738(3) 0.2292(5) 0.2708(6) 0.048(3) Uani 0.5 1 d DG U . A 1
C5A C 0.5000(5) 0.1820(6) 0.3208(6) 0.064(3) Uani 0.5 1 d G U . A 1
H5A H 0.468338 0.155802 0.349657 0.077 Uiso 0.5 1 calc R . . A 1
C6A C 0.5726(5) 0.1733(7) 0.3285(7) 0.044(3) Uani 0.5 1 d G U . A 1
S1B S 0.3908(2) 0.2709(4) 0.2271(4) 0.110(2) Uani 0.5 1 d D U . A 2
N1B N 0.4013(7) 0.2097(7) 0.2861(7) 0.092(4) Uani 0.5 1 d D U . A 2
N2B N 0.4714(4) 0.2913(7) 0.2064(7) 0.073(4) Uani 0.5 1 d D U . A 2
C1B C 0.4717(3) 0.2064(5) 0.2912(6) 0.053(3) Uani 0.5 1 d D U . A 2
C2B C 0.5118(4) 0.2495(6) 0.2471(6) 0.051(3) Uani 0.5 1 d DG U . A 2
C3B C 0.5852(4) 0.2465(7) 0.2496(7) 0.055(3) Uani 0.5 1 d G U . A 2
H3B H 0.612641 0.275873 0.219479 0.066 Uiso 0.5 1 calc R . . A 2
C4B C 0.6186(3) 0.2004(8) 0.2963(8) 0.051(4) Uani 0.5 1 d G U . A 2
C5B C 0.5784(5) 0.1574(7) 0.3404(8) 0.051(3) Uani 0.5 1 d G U . A 2
C6B C 0.5050(5) 0.1604(5) 0.3378(6) 0.056(3) Uani 0.5 1 d G U . A 2
H6B H 0.477609 0.130939 0.367983 0.067 Uiso 0.5 1 calc R . . A 2
C7 C 0.69640(19) 0.19640(19) 0.30360(19) 0.0401(13) Uani 1 3 d S TU P . .
H7A H 0.726942 0.226942 0.273058 0.048 Uiso 0.4999 3 calc RS T P A 1
H7B H 0.726942 0.226942 0.273058 0.048 Uiso 0.4999 3 calc RS T P A 2
C8 C 0.6173(2) 0.1173(2) 0.3827(2) 0.074(2) Uani 1 3 d S TU P . .
H8B H 0.586742 0.086741 0.413259 0.089 Uiso 0.4999 3 calc RS T P A 2
H8A H 0.586742 0.086740 0.413260 0.089 Uiso 0.4999 3 calc RS T P A 1
C1C C 0.3570(19) 0.577(2) 0.3939(19) 0.0209(12) Uiso 0.0244(16) 1 d . . . B -1
C2C C 0.377(2) 0.516(2) 0.3507(18) 0.0209(12) Uiso 0.0244(16) 1 d G . . B -1
C3C C 0.365(2) 0.447(2) 0.3759(19) 0.0209(12) Uiso 0.0244(16) 1 d G . . B -1
C4C C 0.3316(19) 0.437(2) 0.442(2) 0.0209(12) Uiso 0.0244(16) 1 d G . . B -1
C5C C 0.3109(17) 0.495(2) 0.484(2) 0.0209(12) Uiso 0.0244(16) 1 d G . . B -1
C6C C 0.3248(17) 0.567(2) 0.459(2) 0.0209(12) Uiso 0.0244(16) 1 d G . . B -1
C7C C 0.3452(18) 0.6099(18) 0.519(2) 0.0209(12) Uiso 0.0244(16) 1 d G . . B -1
C8C C 0.397(2) 0.6610(17) 0.5119(19) 0.0209(12) Uiso 0.0244(16) 1 d G . . B -1
C9C C 0.431(2) 0.6720(17) 0.4436(18) 0.0209(12) Uiso 0.0244(16) 1 d G . . B -1
C10C C 0.412(2) 0.6312(19) 0.3862(18) 0.0209(12) Uiso 0.0244(16) 1 d G . . B -1
C11C C 0.466(2) 0.6039(19) 0.3382(16) 0.0209(12) Uiso 0.0244(16) 1 d G . . B -1
C12C C 0.536(2) 0.6189(19) 0.3504(16) 0.0209(12) Uiso 0.0244(16) 1 d G . . B -1
C13C C 0.557(2) 0.6620(18) 0.4110(17) 0.0209(12) Uiso 0.0244(16) 1 d G . . B -1
C14C C 0.505(2) 0.6878(17) 0.4564(18) 0.0209(12) Uiso 0.0244(16) 1 d G . . B -1
C15C C 0.517(2) 0.6866(16) 0.5326(18) 0.0209(12) Uiso 0.0244(16) 1 d G . . B -1
C16C C 0.580(2) 0.6597(18) 0.5593(17) 0.0209(12) Uiso 0.0244(16) 1 d G . . B -1
C17C C 0.6337(19) 0.6323(19) 0.5115(18) 0.0209(12) Uiso 0.0244(16) 1 d G . . B -1
C18C C 0.6225(19) 0.6335(19) 0.4394(18) 0.0209(12) Uiso 0.0244(16) 1 d G . . B -1
C19C C 0.6427(19) 0.573(2) 0.3961(18) 0.0209(12) Uiso 0.0244(16) 1 d G . . B -1
C20C C 0.6733(18) 0.514(2) 0.4274(19) 0.0209(12) Uiso 0.0244(16) 1 d G . . B -1
C21C C 0.6851(17) 0.513(2) 0.5036(19) 0.0209(12) Uiso 0.0244(16) 1 d G . . B -1
C22C C 0.6659(18) 0.570(2) 0.5445(18) 0.0209(12) Uiso 0.0244(16) 1 d G . . B -1
C23C C 0.6318(19) 0.559(2) 0.6129(17) 0.0209(12) Uiso 0.0244(16) 1 d G . . B -1
C24C C 0.6188(19) 0.492(2) 0.6367(17) 0.0209(12) Uiso 0.0244(16) 1 d G . . B -1
C25C C 0.6391(18) 0.431(2) 0.5935(18) 0.0209(12) Uiso 0.0244(16) 1 d G . . B -1
C26C C 0.6713(17) 0.441(2) 0.5287(19) 0.0209(12) Uiso 0.0244(16) 1 d G . . B -1
C27C C 0.6508(19) 0.398(2) 0.4681(19) 0.0209(12) Uiso 0.0244(16) 1 d G . . B -1
C28C C 0.599(2) 0.3472(18) 0.4754(19) 0.0209(12) Uiso 0.0244(16) 1 d G . . B -1
C29C C 0.565(2) 0.3362(17) 0.5438(19) 0.0209(12) Uiso 0.0244(16) 1 d G . . B -1
C30C C 0.5845(19) 0.3770(18) 0.6012(18) 0.0209(12) Uiso 0.0244(16) 1 d G . . B -1
C31C C 0.530(2) 0.4043(18) 0.6492(17) 0.0209(12) Uiso 0.0244(16) 1 d G . . B -1
C32C C 0.460(2) 0.3893(17) 0.6371(17) 0.0209(12) Uiso 0.0244(16) 1 d G . . B -1
C33C C 0.440(2) 0.3463(17) 0.5764(19) 0.0209(12) Uiso 0.0244(16) 1 d G . . B -1
C34C C 0.491(2) 0.3205(16) 0.5310(19) 0.0209(12) Uiso 0.0244(16) 1 d G . . B -1
C35C C 0.479(2) 0.3217(16) 0.4548(19) 0.0209(12) Uiso 0.0244(16) 1 d G . . B -1
C36C C 0.415(2) 0.3502(18) 0.428(2) 0.0209(12) Uiso 0.0244(16) 1 d G . . B -1
C37C C 0.363(2) 0.3767(18) 0.474(2) 0.0209(12) Uiso 0.0244(16) 1 d G . . B -1
C38C C 0.3736(19) 0.3748(18) 0.548(2) 0.0209(12) Uiso 0.0244(16) 1 d G . . B -1
C39C C 0.3533(18) 0.4355(18) 0.591(2) 0.0209(12) Uiso 0.0244(16) 1 d G . . B -1
C40C C 0.3229(17) 0.4940(19) 0.560(2) 0.0209(12) Uiso 0.0244(16) 1 d G . . B -1
C41C C 0.3441(18) 0.5649(19) 0.582(2) 0.0209(12) Uiso 0.0244(16) 1 d G . . B -1
C42C C 0.395(2) 0.5734(18) 0.6340(17) 0.0209(12) Uiso 0.0244(16) 1 d G . . B -1
C43C C 0.449(2) 0.6274(17) 0.6264(17) 0.0209(12) Uiso 0.0244(16) 1 d G . . B -1
C44C C 0.515(2) 0.5990(18) 0.6546(15) 0.0209(12) Uiso 0.0244(16) 1 d G . . B -1
C45C C 0.501(2) 0.5274(19) 0.6798(15) 0.0209(12) Uiso 0.0244(16) 1 d G . . B -1
C46C C 0.427(2) 0.5115(18) 0.6671(16) 0.0209(12) Uiso 0.0244(16) 1 d G . . B -1
C47C C 0.579(2) 0.6145(19) 0.6221(16) 0.0209(12) Uiso 0.0244(16) 1 d G . . B -1
C48C C 0.450(2) 0.6700(16) 0.5670(18) 0.0209(12) Uiso 0.0244(16) 1 d G . . B -1
C49C C 0.552(2) 0.4752(19) 0.6710(15) 0.0209(12) Uiso 0.0244(16) 1 d G . . B -1
C50C C 0.546(2) 0.3382(18) 0.4203(19) 0.0209(12) Uiso 0.0244(16) 1 d G . . B -1
C51C C 0.547(2) 0.3809(19) 0.3611(17) 0.0209(12) Uiso 0.0244(16) 1 d G . . B -1
C52C C 0.601(2) 0.435(2) 0.3535(17) 0.0209(12) Uiso 0.0244(16) 1 d G . . B -1
C53C C 0.652(2) 0.443(2) 0.4055(18) 0.0209(12) Uiso 0.0244(16) 1 d G . . B -1
C54C C 0.416(2) 0.3939(19) 0.3670(18) 0.0209(12) Uiso 0.0244(16) 1 d G . . B -1
C55C C 0.481(2) 0.409(2) 0.3327(17) 0.0209(12) Uiso 0.0244(16) 1 d G . . B -1
C56C C 0.495(2) 0.481(2) 0.3077(15) 0.0209(12) Uiso 0.0244(16) 1 d G . . B -1
C57C C 0.444(2) 0.533(2) 0.3163(16) 0.0209(12) Uiso 0.0244(16) 1 d G . . B -1
C68C C 0.569(2) 0.497(2) 0.3204(15) 0.0209(12) Uiso 0.0244(16) 1 d G . . B -1
C59C C 0.589(2) 0.564(2) 0.3412(16) 0.0209(12) Uiso 0.0244(16) 1 d G . . B -1
C60C C 0.4068(19) 0.4445(18) 0.6463(18) 0.0209(12) Uiso 0.0244(16) 1 d G . . B -1
C1D C 0.3439(18) 0.475(2) 0.396(2) 0.0209(12) Uiso 0.0190(13) 1 d . . . C -2
C2D C 0.396(2) 0.446(2) 0.3468(18) 0.0209(12) Uiso 0.0190(13) 1 d G . . C -2
C3D C 0.430(2) 0.3817(19) 0.3624(19) 0.0209(12) Uiso 0.0190(13) 1 d G . . C -2
C4D C 0.413(2) 0.3439(18) 0.425(2) 0.0209(12) Uiso 0.0190(13) 1 d G . . C -2
C5D C 0.3616(19) 0.3706(18) 0.472(2) 0.0209(12) Uiso 0.0190(13) 1 d G . . C -2
C6D C 0.3270(17) 0.438(2) 0.457(2) 0.0209(12) Uiso 0.0190(13) 1 d G . . C -2
C7D C 0.3178(17) 0.476(2) 0.523(2) 0.0209(12) Uiso 0.0190(13) 1 d G . . C -2
C8D C 0.3261(18) 0.5481(19) 0.526(2) 0.0209(12) Uiso 0.0190(13) 1 d G . . C -2
C9D C 0.3438(18) 0.5871(19) 0.461(2) 0.0209(12) Uiso 0.0190(13) 1 d G . . C -2
C10D C 0.3525(18) 0.551(2) 0.3983(19) 0.0209(12) Uiso 0.0190(13) 1 d G . . C -2
C11D C 0.410(2) 0.570(2) 0.3508(18) 0.0209(12) Uiso 0.0190(13) 1 d G . . C -2
C12D C 0.456(2) 0.6241(19) 0.3689(19) 0.0209(12) Uiso 0.0190(13) 1 d G . . C -2
C13D C 0.447(2) 0.6619(17) 0.436(2) 0.0209(12) Uiso 0.0190(13) 1 d G . . C -2
C14D C 0.3925(19) 0.6438(17) 0.481(2) 0.0209(12) Uiso 0.0190(13) 1 d G . . C -2
C15D C 0.405(2) 0.6401(17) 0.557(2) 0.0209(12) Uiso 0.0190(13) 1 d G . . C -2
C16D C 0.471(2) 0.6544(17) 0.584(2) 0.0209(12) Uiso 0.0190(13) 1 d G . . C -2
C17D C 0.529(2) 0.6734(16) 0.536(2) 0.0209(12) Uiso 0.0190(13) 1 d G . . C -2
C18D C 0.517(2) 0.6770(16) 0.464(2) 0.0209(12) Uiso 0.0190(13) 1 d G . . C -2
C19D C 0.570(2) 0.6487(18) 0.415(2) 0.0209(12) Uiso 0.0190(13) 1 d G . . C -2
C20D C 0.6309(19) 0.6182(19) 0.441(2) 0.0209(12) Uiso 0.0190(13) 1 d G . . C -2
C21D C 0.6432(19) 0.6143(19) 0.517(2) 0.0209(12) Uiso 0.0190(13) 1 d G . . C -2
C22D C 0.594(2) 0.6412(18) 0.563(2) 0.0209(12) Uiso 0.0190(13) 1 d G . . C -2
C23D C 0.576(2) 0.6023(19) 0.628(2) 0.0209(12) Uiso 0.0190(13) 1 d G . . C -2
C24D C 0.608(2) 0.539(2) 0.642(2) 0.0209(12) Uiso 0.0190(13) 1 d G . . C -2
C25D C 0.6609(19) 0.510(2) 0.593(2) 0.0209(12) Uiso 0.0190(13) 1 d G . . C -2
C26D C 0.6778(18) 0.547(2) 0.532(2) 0.0209(12) Uiso 0.0190(13) 1 d G . . C -2
C27D C 0.6869(17) 0.509(2) 0.466(2) 0.0209(12) Uiso 0.0190(13) 1 d G . . C -2
C28D C 0.6786(17) 0.437(2) 0.463(2) 0.0209(12) Uiso 0.0190(13) 1 d G . . C -2
C29D C 0.6609(18) 0.3978(19) 0.528(2) 0.0209(12) Uiso 0.0190(13) 1 d G . . C -2
C30D C 0.6522(19) 0.434(2) 0.591(2) 0.0209(12) Uiso 0.0190(13) 1 d G . . C -2
C31D C 0.594(2) 0.415(2) 0.638(2) 0.0209(12) Uiso 0.0190(13) 1 d G . . C -2
C32D C 0.548(2) 0.3609(18) 0.620(2) 0.0209(12) Uiso 0.0190(13) 1 d G . . C -2
C33D C 0.558(2) 0.3231(17) 0.553(2) 0.0209(12) Uiso 0.0190(13) 1 d G . . C -2
C34D C 0.612(2) 0.3411(18) 0.508(2) 0.0209(12) Uiso 0.0190(13) 1 d G . . C -2
C35D C 0.600(2) 0.3450(18) 0.432(2) 0.0209(12) Uiso 0.0190(13) 1 d G . . C -2
C36D C 0.532(2) 0.3311(18) 0.405(2) 0.0209(12) Uiso 0.0190(13) 1 d G . . C -2
C37D C 0.476(2) 0.3127(16) 0.451(2) 0.0209(12) Uiso 0.0190(13) 1 d G . . C -2
C38D C 0.487(2) 0.3080(16) 0.525(2) 0.0209(12) Uiso 0.0190(13) 1 d G . . C -2
C39D C 0.435(2) 0.3363(17) 0.574(2) 0.0209(12) Uiso 0.0190(13) 1 d G . . C -2
C40D C 0.3738(19) 0.3668(18) 0.548(2) 0.0209(12) Uiso 0.0190(13) 1 d G . . C -2
C41D C 0.3467(19) 0.4318(19) 0.580(2) 0.0209(12) Uiso 0.0190(13) 1 d G . . C -2
C42D C 0.382(2) 0.4627(19) 0.6355(19) 0.0209(12) Uiso 0.0190(13) 1 d G . . C -2
C43D C 0.391(2) 0.5393(19) 0.6379(18) 0.0209(12) Uiso 0.0190(13) 1 d G . . C -2
C44D C 0.461(2) 0.5545(19) 0.6666(17) 0.0209(12) Uiso 0.0190(13) 1 d G . . C -2
C45D C 0.496(2) 0.487(2) 0.6819(17) 0.0209(12) Uiso 0.0190(13) 1 d G . . C -2
C46D C 0.447(2) 0.4305(19) 0.6626(18) 0.0209(12) Uiso 0.0190(13) 1 d G . . C -2
C47D C 0.500(2) 0.6105(18) 0.6402(19) 0.0209(12) Uiso 0.0190(13) 1 d G . . C -2
C48D C 0.3637(19) 0.5809(19) 0.585(2) 0.0209(12) Uiso 0.0190(13) 1 d G . . C -2
C49D C 0.567(2) 0.479(2) 0.6700(18) 0.0209(12) Uiso 0.0190(13) 1 d G . . C -2
C50D C 0.6410(19) 0.404(2) 0.404(2) 0.0209(12) Uiso 0.0190(13) 1 d G . . C -2
C51D C 0.614(2) 0.446(2) 0.351(2) 0.0209(12) Uiso 0.0190(13) 1 d G . . C -2
C52D C 0.6224(19) 0.522(2) 0.353(2) 0.0209(12) Uiso 0.0190(13) 1 d G . . C -2
C53D C 0.6580(18) 0.553(2) 0.409(2) 0.0209(12) Uiso 0.0190(13) 1 d G . . C -2
C54D C 0.504(2) 0.3738(19) 0.350(2) 0.0209(12) Uiso 0.0190(13) 1 d G . . C -2
C55D C 0.544(2) 0.430(2) 0.3224(19) 0.0209(12) Uiso 0.0190(13) 1 d G . . C -2
C56D C 0.509(2) 0.498(2) 0.3071(17) 0.0209(12) Uiso 0.0190(13) 1 d G . . C -2
C57D C 0.437(2) 0.506(2) 0.3190(17) 0.0209(12) Uiso 0.0190(13) 1 d G . . C -2
C58D C 0.558(2) 0.554(2) 0.3263(18) 0.0209(12) Uiso 0.0190(13) 1 d G . . C -2
C59D C 0.532(2) 0.6159(19) 0.3564(19) 0.0209(12) Uiso 0.0190(13) 1 d G . . C -2
C60D C 0.473(2) 0.3691(18) 0.633(2) 0.0209(12) Uiso 0.0190(13) 1 d G . . C -2
C1E C 0.3308(19) 0.424(2) 0.498(2) 0.0209(12) Uiso 0.0240(13) 1 d . . . D -3
C2E C 0.363(2) 0.391(2) 0.439(2) 0.0209(12) Uiso 0.0240(13) 1 d G . . D -3
C3E C 0.416(2) 0.3389(19) 0.450(2) 0.0209(12) Uiso 0.0240(13) 1 d G . . D -3
C4E C 0.438(2) 0.3212(19) 0.522(2) 0.0209(12) Uiso 0.0240(13) 1 d G . . D -3
C5E C 0.406(2) 0.3542(19) 0.579(2) 0.0209(12) Uiso 0.0240(13) 1 d G . . D -3
C6E C 0.3510(19) 0.407(2) 0.567(2) 0.0209(12) Uiso 0.0240(13) 1 d G . . D -3
C7E C 0.384(2) 0.626(2) 0.442(2) 0.0209(12) Uiso 0.0240(13) 1 d G . . D -3
C8E C 0.375(2) 0.570(2) 0.3892(19) 0.0209(12) Uiso 0.0240(13) 1 d G . . D -3
C9E C 0.360(2) 0.616(2) 0.510(2) 0.0209(12) Uiso 0.0240(13) 1 d G . . D -3
C10E C 0.452(2) 0.6602(19) 0.429(2) 0.0209(12) Uiso 0.0240(13) 1 d G . . D -3
C11E C 0.343(2) 0.506(2) 0.409(2) 0.0209(12) Uiso 0.0240(13) 1 d G . . D -3
C12E C 0.438(2) 0.570(2) 0.3443(19) 0.0209(12) Uiso 0.0240(13) 1 d G . . D -3
C13E C 0.3255(19) 0.550(2) 0.530(2) 0.0209(12) Uiso 0.0240(13) 1 d G . . D -3
C14E C 0.403(2) 0.6398(19) 0.570(2) 0.0209(12) Uiso 0.0240(13) 1 d G . . D -3
C15E C 0.492(2) 0.6824(18) 0.486(2) 0.0209(12) Uiso 0.0240(13) 1 d G . . D -3
C16E C 0.485(2) 0.625(2) 0.3690(19) 0.0209(12) Uiso 0.0240(13) 1 d G . . D -3
C17E C 0.3181(19) 0.496(2) 0.479(2) 0.0209(12) Uiso 0.0240(13) 1 d G . . D -3
C18E C 0.370(2) 0.441(2) 0.384(2) 0.0209(12) Uiso 0.0240(13) 1 d G . . D -3
C19E C 0.465(2) 0.506(2) 0.3205(19) 0.0209(12) Uiso 0.0240(13) 1 d G . . D -3
C20E C 0.3475(19) 0.532(2) 0.602(2) 0.0209(12) Uiso 0.0240(13) 1 d G . . D -3
C21E C 0.467(2) 0.6719(19) 0.558(2) 0.0209(12) Uiso 0.0240(13) 1 d G . . D -3
C22E C 0.3950(19) 0.588(2) 0.6263(19) 0.0209(12) Uiso 0.0240(13) 1 d G . . D -3
C23E C 0.569(2) 0.6709(18) 0.485(2) 0.0209(12) Uiso 0.0240(13) 1 d G . . D -3
C24E C 0.557(2) 0.6144(19) 0.3687(19) 0.0209(12) Uiso 0.0240(13) 1 d G . . D -3
C25E C 0.431(2) 0.440(2) 0.340(2) 0.0209(12) Uiso 0.0240(13) 1 d G . . D -3
C26E C 0.541(2) 0.495(2) 0.3200(19) 0.0209(12) Uiso 0.0240(13) 1 d G . . D -3
C27E C 0.3598(19) 0.463(2) 0.620(2) 0.0209(12) Uiso 0.0240(13) 1 d G . . D -3
C28E C 0.528(2) 0.654(2) 0.602(2) 0.0209(12) Uiso 0.0240(13) 1 d G . . D -3
C29E C 0.4525(19) 0.571(2) 0.6681(19) 0.0209(12) Uiso 0.0240(13) 1 d G . . D -3
C30E C 0.600(2) 0.6378(18) 0.428(2) 0.0209(12) Uiso 0.0240(13) 1 d G . . D -3
C31E C 0.591(2) 0.653(2) 0.557(2) 0.0209(12) Uiso 0.0240(13) 1 d G . . D -3
C32E C 0.586(2) 0.547(2) 0.3435(19) 0.0209(12) Uiso 0.0240(13) 1 d G . . D -3
C33E C 0.486(2) 0.387(2) 0.352(2) 0.0209(12) Uiso 0.0240(13) 1 d G . . D -3
C34E C 0.554(2) 0.421(2) 0.339(2) 0.0209(12) Uiso 0.0240(13) 1 d G . . D -3
C35E C 0.4205(19) 0.445(2) 0.664(2) 0.0209(12) Uiso 0.0240(13) 1 d G . . D -3
C36E C 0.5207(19) 0.605(2) 0.6556(19) 0.0209(12) Uiso 0.0240(13) 1 d G . . D -3
C37E C 0.4656(19) 0.497(2) 0.6874(19) 0.0209(12) Uiso 0.0240(13) 1 d G . . D -3
C38E C 0.656(2) 0.5851(19) 0.440(2) 0.0209(12) Uiso 0.0240(13) 1 d G . . D -3
C39E C 0.6429(19) 0.603(2) 0.568(2) 0.0209(12) Uiso 0.0240(13) 1 d G . . D -3
C40E C 0.647(2) 0.5292(19) 0.3875(19) 0.0209(12) Uiso 0.0240(13) 1 d G . . D -3
C41E C 0.479(2) 0.3383(19) 0.405(2) 0.0209(12) Uiso 0.0240(13) 1 d G . . D -3
C42E C 0.612(2) 0.4041(19) 0.381(2) 0.0209(12) Uiso 0.0240(13) 1 d G . . D -3
C43E C 0.449(2) 0.378(2) 0.639(2) 0.0209(12) Uiso 0.0240(13) 1 d G . . D -3
C44E C 0.5760(19) 0.552(2) 0.6673(19) 0.0209(12) Uiso 0.0240(13) 1 d G . . D -3
C45E C 0.5419(19) 0.486(2) 0.6869(19) 0.0209(12) Uiso 0.0240(13) 1 d G . . D -3
C46E C 0.676(2) 0.568(2) 0.508(2) 0.0209(12) Uiso 0.0240(13) 1 d G . . D -3
C47E C 0.6354(19) 0.551(2) 0.6248(19) 0.0209(12) Uiso 0.0240(13) 1 d G . . D -3
C48E C 0.659(2) 0.4597(19) 0.406(2) 0.0209(12) Uiso 0.0240(13) 1 d G . . D -3
C49E C 0.514(2) 0.3096(18) 0.522(2) 0.0209(12) Uiso 0.0240(13) 1 d G . . D -3
C50E C 0.539(2) 0.3202(18) 0.449(2) 0.0209(12) Uiso 0.0240(13) 1 d G . . D -3
C51E C 0.604(2) 0.3524(18) 0.438(2) 0.0209(12) Uiso 0.0240(13) 1 d G . . D -3
C52E C 0.521(2) 0.367(2) 0.638(2) 0.0209(12) Uiso 0.0240(13) 1 d G . . D -3
C53E C 0.5690(19) 0.422(2) 0.663(2) 0.0209(12) Uiso 0.0240(13) 1 d G . . D -3
C54E C 0.6893(19) 0.495(2) 0.527(2) 0.0209(12) Uiso 0.0240(13) 1 d G . . D -3
C55E C 0.6641(19) 0.484(2) 0.600(2) 0.0209(12) Uiso 0.0240(13) 1 d G . . D -3
C56E C 0.6810(19) 0.442(2) 0.478(2) 0.0209(12) Uiso 0.0240(13) 1 d G . . D -3
C57E C 0.555(2) 0.332(2) 0.578(2) 0.0209(12) Uiso 0.0240(13) 1 d G . . D -3
C58E C 0.647(2) 0.3756(19) 0.497(2) 0.0209(12) Uiso 0.0240(13) 1 d G . . D -3
C59E C 0.6318(19) 0.422(2) 0.618(2) 0.0209(12) Uiso 0.0240(13) 1 d G . . D -3
C60E C 0.623(2) 0.366(2) 0.566(2) 0.0209(12) Uiso 0.0240(13) 1 d G . . D -3
C1F C 0.3360(17) 0.4708(18) 0.5747(16) 0.0209(12) Uiso 0.0373(17) 1 d . . . E -4
C2F C 0.3347(16) 0.4245(18) 0.5159(17) 0.0209(12) Uiso 0.0373(17) 1 d G . . E -4
C3F C 0.3787(17) 0.3642(17) 0.5145(17) 0.0209(12) Uiso 0.0373(17) 1 d G . . E -4
C4F C 0.4264(17) 0.3502(17) 0.5736(17) 0.0209(12) Uiso 0.0373(17) 1 d G . . E -4
C5F C 0.4276(18) 0.3953(19) 0.6309(16) 0.0209(12) Uiso 0.0373(17) 1 d G . . E -4
C6F C 0.3812(18) 0.4570(19) 0.6326(15) 0.0209(12) Uiso 0.0373(17) 1 d G . . E -4
C7F C 0.3893(17) 0.6491(16) 0.4651(16) 0.0209(12) Uiso 0.0373(17) 1 d G . . E -4
C8F C 0.3506(16) 0.5910(17) 0.4321(15) 0.0209(12) Uiso 0.0373(17) 1 d G . . E -4
C9F C 0.3958(18) 0.6522(17) 0.5378(16) 0.0209(12) Uiso 0.0373(17) 1 d G . . E -4
C10F C 0.4498(17) 0.6659(16) 0.4202(16) 0.0209(12) Uiso 0.0373(17) 1 d G . . E -4
C11F C 0.3207(16) 0.5375(17) 0.4749(16) 0.0209(12) Uiso 0.0373(17) 1 d G . . E -4
C12F C 0.3872(17) 0.5718(17) 0.3669(15) 0.0209(12) Uiso 0.0373(17) 1 d G . . E -4
C13F C 0.3639(17) 0.5972(18) 0.5817(15) 0.0209(12) Uiso 0.0373(17) 1 d G . . E -4
C14F C 0.4631(18) 0.6721(17) 0.5697(16) 0.0209(12) Uiso 0.0373(17) 1 d G . . E -4
C15F C 0.5135(17) 0.6849(15) 0.4505(17) 0.0209(12) Uiso 0.0373(17) 1 d G . . E -4
C16F C 0.4485(17) 0.6182(16) 0.3595(15) 0.0209(12) Uiso 0.0373(17) 1 d G . . E -4
C17F C 0.3273(17) 0.5406(18) 0.5494(15) 0.0209(12) Uiso 0.0373(17) 1 d G . . E -4
C18F C 0.3253(16) 0.4657(17) 0.4542(16) 0.0209(12) Uiso 0.0373(17) 1 d G . . E -4
C19F C 0.3917(17) 0.5019(17) 0.3468(15) 0.0209(12) Uiso 0.0373(17) 1 d G . . E -4
C20F C 0.4116(18) 0.5832(19) 0.6408(15) 0.0209(12) Uiso 0.0373(17) 1 d G . . E -4
C21F C 0.5204(18) 0.6879(16) 0.5272(17) 0.0209(12) Uiso 0.0373(17) 1 d G . . E -4
C22F C 0.4729(19) 0.6295(18) 0.6333(16) 0.0209(12) Uiso 0.0373(17) 1 d G . . E -4
C23F C 0.5797(17) 0.6570(15) 0.4218(18) 0.0209(12) Uiso 0.0373(17) 1 d G . . E -4
C24F C 0.5111(17) 0.5919(16) 0.3325(15) 0.0209(12) Uiso 0.0373(17) 1 d G . . E -4
C25F C 0.3598(17) 0.4470(17) 0.3905(16) 0.0209(12) Uiso 0.0373(17) 1 d G . . E -4
C26F C 0.4577(18) 0.4741(17) 0.3181(15) 0.0209(12) Uiso 0.0373(17) 1 d G . . E -4
C27F C 0.4199(18) 0.515(2) 0.6655(14) 0.0209(12) Uiso 0.0373(17) 1 d G . . E -4
C28F C 0.5907(18) 0.6621(16) 0.5461(18) 0.0209(12) Uiso 0.0373(17) 1 d G . . E -4
C29F C 0.5393(19) 0.6051(19) 0.6511(16) 0.0209(12) Uiso 0.0373(17) 1 d G . . E -4
C30F C 0.5784(17) 0.6119(15) 0.3644(17) 0.0209(12) Uiso 0.0373(17) 1 d G . . E -4
C31F C 0.6273(17) 0.6430(16) 0.4809(18) 0.0209(12) Uiso 0.0373(17) 1 d G . . E -4
C32F C 0.5158(18) 0.5180(16) 0.3111(15) 0.0209(12) Uiso 0.0373(17) 1 d G . . E -4
C33F C 0.4061(17) 0.3853(16) 0.3891(16) 0.0209(12) Uiso 0.0373(17) 1 d G . . E -4
C34F C 0.4667(18) 0.4021(16) 0.3443(15) 0.0209(12) Uiso 0.0373(17) 1 d G . . E -4
C35F C 0.4903(19) 0.489(2) 0.6843(14) 0.0209(12) Uiso 0.0373(17) 1 d G . . E -4
C36F C 0.5999(18) 0.6219(18) 0.6063(17) 0.0209(12) Uiso 0.0373(17) 1 d G . . E -4
C37F C 0.5482(19) 0.533(2) 0.6774(15) 0.0209(12) Uiso 0.0373(17) 1 d G . . E -4
C38F C 0.6248(17) 0.5501(16) 0.3629(17) 0.0209(12) Uiso 0.0373(17) 1 d G . . E -4
C39F C 0.6711(16) 0.5846(16) 0.4794(18) 0.0209(12) Uiso 0.0373(17) 1 d G . . E -4
C40F C 0.5860(17) 0.4920(16) 0.3299(15) 0.0209(12) Uiso 0.0373(17) 1 d G . . E -4
C41F C 0.4153(17) 0.3450(16) 0.4492(17) 0.0209(12) Uiso 0.0373(17) 1 d G . . E -4
C42F C 0.5332(18) 0.3776(16) 0.3621(16) 0.0209(12) Uiso 0.0373(17) 1 d G . . E -4
C43F C 0.4949(18) 0.4152(19) 0.6630(15) 0.0209(12) Uiso 0.0373(17) 1 d G . . E -4
C44F C 0.6463(17) 0.5602(18) 0.6047(17) 0.0209(12) Uiso 0.0373(17) 1 d G . . E -4
C45F C 0.6143(18) 0.5052(19) 0.6486(16) 0.0209(12) Uiso 0.0373(17) 1 d G . . E -4
C46F C 0.6698(16) 0.5369(16) 0.4189(18) 0.0209(12) Uiso 0.0373(17) 1 d G . . E -4
C47F C 0.6809(16) 0.5420(17) 0.5431(18) 0.0209(12) Uiso 0.0373(17) 1 d G . . E -4
C48F C 0.5946(17) 0.4239(16) 0.3546(16) 0.0209(12) Uiso 0.0373(17) 1 d G . . E -4
C49F C 0.4924(18) 0.3223(16) 0.5449(17) 0.0209(12) Uiso 0.0373(17) 1 d G . . E -4
C50F C 0.4856(18) 0.3191(15) 0.4681(17) 0.0209(12) Uiso 0.0373(17) 1 d G . . E -4
C51F C 0.5429(18) 0.3351(15) 0.4257(17) 0.0209(12) Uiso 0.0373(17) 1 d G . . E -4
C52F C 0.5575(18) 0.3889(18) 0.6358(16) 0.0209(12) Uiso 0.0373(17) 1 d G . . E -4
C53F C 0.6187(18) 0.4352(19) 0.6285(16) 0.0209(12) Uiso 0.0373(17) 1 d G . . E -4
C54F C 0.6788(16) 0.4648(16) 0.4449(17) 0.0209(12) Uiso 0.0373(17) 1 d G . . E -4
C55F C 0.6856(16) 0.4680(17) 0.5219(18) 0.0209(12) Uiso 0.0373(17) 1 d G . . E -4
C56F C 0.6421(17) 0.4099(16) 0.4138(17) 0.0209(12) Uiso 0.0373(17) 1 d G . . E -4
C57F C 0.5562(17) 0.3413(17) 0.5751(17) 0.0209(12) Uiso 0.0373(17) 1 d G . . E -4
C58F C 0.6102(17) 0.3550(15) 0.4575(17) 0.0209(12) Uiso 0.0373(17) 1 d G . . E -4
C59F C 0.6554(17) 0.4161(17) 0.5632(17) 0.0209(12) Uiso 0.0373(17) 1 d G . . E -4
C60F C 0.6167(17) 0.3581(16) 0.5303(17) 0.0209(12) Uiso 0.0373(17) 1 d G . . E -4
C1G C 0.3357(14) 0.4513(12) 0.5751(14) 0.0209(12) Uiso 0.0369(14) 1 d . . . F -5
C2G C 0.3430(14) 0.3968(12) 0.5243(15) 0.0209(12) Uiso 0.0369(14) 1 d G . . F -5
C3G C 0.3946(15) 0.3435(11) 0.5334(16) 0.0209(12) Uiso 0.0369(14) 1 d G . . F -5
C4G C 0.4410(15) 0.3453(12) 0.5950(15) 0.0209(12) Uiso 0.0369(14) 1 d G . . F -5
C5G C 0.4337(15) 0.3984(13) 0.6446(14) 0.0209(12) Uiso 0.0369(14) 1 d G . . F -5
C6G C 0.3797(15) 0.4527(13) 0.6354(13) 0.0209(12) Uiso 0.0369(14) 1 d G . . F -5
C7G C 0.3700(15) 0.6163(12) 0.4400(15) 0.0209(12) Uiso 0.0369(14) 1 d G . . F -5
C8G C 0.3407(14) 0.5492(14) 0.4158(14) 0.0209(12) Uiso 0.0369(14) 1 d G . . F -5
C9G C 0.3728(15) 0.6313(11) 0.5115(15) 0.0209(12) Uiso 0.0369(14) 1 d G . . F -5
C10G C 0.4297(16) 0.6341(13) 0.3946(15) 0.0209(12) Uiso 0.0369(14) 1 d G . . F -5
C11G C 0.3162(14) 0.4993(13) 0.4657(14) 0.0209(12) Uiso 0.0369(14) 1 d G . . F -5
C12G C 0.3823(15) 0.5255(15) 0.3552(13) 0.0209(12) Uiso 0.0369(14) 1 d G . . F -5
C13G C 0.3464(14) 0.5799(12) 0.5627(14) 0.0209(12) Uiso 0.0369(14) 1 d G . . F -5
C14G C 0.4355(15) 0.6649(11) 0.5415(16) 0.0209(12) Uiso 0.0369(14) 1 d G . . F -5
C15G C 0.4890(16) 0.6660(12) 0.4229(16) 0.0209(12) Uiso 0.0369(14) 1 d G . . F -5
C16G C 0.4373(16) 0.5780(15) 0.3421(13) 0.0209(12) Uiso 0.0369(14) 1 d G . . F -5
C17G C 0.3191(14) 0.5146(12) 0.5389(14) 0.0209(12) Uiso 0.0369(14) 1 d G . . F -5
C18G C 0.3310(14) 0.4265(13) 0.4567(15) 0.0209(12) Uiso 0.0369(14) 1 d G . . F -5
C19G C 0.3968(15) 0.4545(15) 0.3464(13) 0.0209(12) Uiso 0.0369(14) 1 d G . . F -5
C20G C 0.3929(15) 0.5817(13) 0.6244(14) 0.0209(12) Uiso 0.0369(14) 1 d G . . F -5
C21G C 0.4920(16) 0.6816(11) 0.4984(17) 0.0209(12) Uiso 0.0369(14) 1 d G . . F -5
C22G C 0.4479(15) 0.6342(12) 0.6112(15) 0.0209(12) Uiso 0.0369(14) 1 d G . . F -5
C23G C 0.5594(16) 0.6434(12) 0.4005(16) 0.0209(12) Uiso 0.0369(14) 1 d G . . F -5
C24G C 0.5039(16) 0.5566(15) 0.3210(13) 0.0209(12) Uiso 0.0369(14) 1 d G . . F -5
C25G C 0.3704(15) 0.4031(14) 0.3976(14) 0.0209(12) Uiso 0.0369(14) 1 d G . . F -5
C26G C 0.4671(16) 0.4319(15) 0.3241(13) 0.0209(12) Uiso 0.0369(14) 1 d G . . F -5
C27G C 0.4090(15) 0.5198(14) 0.6597(13) 0.0209(12) Uiso 0.0369(14) 1 d G . . F -5
C28G C 0.5643(15) 0.6688(11) 0.5227(17) 0.0209(12) Uiso 0.0369(14) 1 d G . . F -5
C29G C 0.5162(15) 0.6220(13) 0.6342(15) 0.0209(12) Uiso 0.0369(14) 1 d G . . F -5
C30G C 0.5666(16) 0.5902(14) 0.3509(15) 0.0209(12) Uiso 0.0369(14) 1 d G . . F -5
C31G C 0.6058(15) 0.6451(12) 0.4622(17) 0.0209(12) Uiso 0.0369(14) 1 d G . . F -5
C32G C 0.5192(16) 0.4816(15) 0.3116(13) 0.0209(12) Uiso 0.0369(14) 1 d G . . F -5
C33G C 0.4244(15) 0.3488(13) 0.4069(15) 0.0209(12) Uiso 0.0369(14) 1 d G . . F -5
C34G C 0.4842(16) 0.3667(13) 0.3614(15) 0.0209(12) Uiso 0.0369(14) 1 d G . . F -5
C35G C 0.4812(15) 0.5071(15) 0.6840(13) 0.0209(12) Uiso 0.0369(14) 1 d G . . F -5
C36G C 0.5759(15) 0.6398(13) 0.5887(16) 0.0209(12) Uiso 0.0369(14) 1 d G . . F -5
C37G C 0.5332(15) 0.5568(15) 0.6716(13) 0.0209(12) Uiso 0.0369(14) 1 d G . . F -5
C38G C 0.6207(15) 0.5358(14) 0.3602(14) 0.0209(12) Uiso 0.0369(14) 1 d G . . F -5
C39G C 0.6569(14) 0.5937(13) 0.4708(16) 0.0209(12) Uiso 0.0369(14) 1 d G . . F -5
C40G C 0.5913(15) 0.4687(14) 0.3358(13) 0.0209(12) Uiso 0.0369(14) 1 d G . . F -5
C41G C 0.4362(15) 0.3198(11) 0.4728(16) 0.0209(12) Uiso 0.0369(14) 1 d G . . F -5
C42G C 0.5526(15) 0.3544(13) 0.3843(15) 0.0209(12) Uiso 0.0369(14) 1 d G . . F -5
C43G C 0.4964(15) 0.4319(15) 0.6747(13) 0.0209(12) Uiso 0.0369(14) 1 d G . . F -5
C44G C 0.6300(15) 0.5855(14) 0.5978(15) 0.0209(12) Uiso 0.0369(14) 1 d G . . F -5
C45G C 0.6036(15) 0.5341(15) 0.6491(14) 0.0209(12) Uiso 0.0369(14) 1 d G . . F -5
C46G C 0.6646(14) 0.5376(13) 0.4185(15) 0.0209(12) Uiso 0.0369(14) 1 d G . . F -5
C47G C 0.6693(14) 0.5631(14) 0.5406(16) 0.0209(12) Uiso 0.0369(14) 1 d G . . F -5
C48G C 0.6077(15) 0.4069(13) 0.3711(14) 0.0209(12) Uiso 0.0369(14) 1 d G . . F -5
C49G C 0.5114(15) 0.3227(12) 0.5727(16) 0.0209(12) Uiso 0.0369(14) 1 d G . . F -5
C50G C 0.5084(15) 0.3069(11) 0.4971(16) 0.0209(12) Uiso 0.0369(14) 1 d G . . F -5
C51G C 0.5649(15) 0.3239(11) 0.4540(16) 0.0209(12) Uiso 0.0369(14) 1 d G . . F -5
C52G C 0.5630(15) 0.4106(15) 0.6535(14) 0.0209(12) Uiso 0.0369(14) 1 d G . . F -5
C53G C 0.6180(15) 0.4631(15) 0.6403(14) 0.0209(12) Uiso 0.0369(14) 1 d G . . F -5
C54G C 0.6816(14) 0.4722(13) 0.4558(15) 0.0209(12) Uiso 0.0369(14) 1 d G . . F -5
C55G C 0.6846(14) 0.4880(14) 0.5314(15) 0.0209(12) Uiso 0.0369(14) 1 d G . . F -5
C56G C 0.6540(14) 0.4087(13) 0.4328(15) 0.0209(12) Uiso 0.0369(14) 1 d G . . F -5
C57G C 0.5707(15) 0.3544(13) 0.6010(15) 0.0209(12) Uiso 0.0369(14) 1 d G . . F -5
C58G C 0.6276(15) 0.3573(12) 0.4839(16) 0.0209(12) Uiso 0.0369(14) 1 d G . . F -5
C59G C 0.6597(14) 0.4394(14) 0.5797(15) 0.0209(12) Uiso 0.0369(14) 1 d G . . F -5
C60G C 0.6304(15) 0.3723(13) 0.5555(15) 0.0209(12) Uiso 0.0369(14) 1 d G . . F -5
C1H C 0.3455(19) 0.4735(18) 0.5966(19) 0.0209(12) Uiso 0.0251(12) 1 d . . . G -6
C2H C 0.3522(19) 0.4101(18) 0.557(2) 0.0209(12) Uiso 0.0251(12) 1 d G . . G -6
C3H C 0.406(2) 0.3611(17) 0.574(2) 0.0209(12) Uiso 0.0251(12) 1 d G . . G -6
C4H C 0.456(2) 0.3765(18) 0.6309(19) 0.0209(12) Uiso 0.0251(12) 1 d G . . G -6
C5H C 0.449(2) 0.4383(19) 0.6693(18) 0.0209(12) Uiso 0.0251(12) 1 d G . . G -6
C6H C 0.393(2) 0.4882(19) 0.6528(18) 0.0209(12) Uiso 0.0251(12) 1 d G . . G -6
C7H C 0.3662(19) 0.6089(19) 0.4297(19) 0.0209(12) Uiso 0.0251(12) 1 d G . . G -6
C8H C 0.3383(19) 0.537(2) 0.4211(18) 0.0209(12) Uiso 0.0251(12) 1 d G . . G -6
C9H C 0.3723(19) 0.6380(18) 0.4963(19) 0.0209(12) Uiso 0.0251(12) 1 d G . . G -6
C10H C 0.423(2) 0.619(2) 0.3780(18) 0.0209(12) Uiso 0.0251(12) 1 d G . . G -6
C11H C 0.3184(18) 0.4981(19) 0.4813(19) 0.0209(12) Uiso 0.0251(12) 1 d G . . G -6
C13H C 0.3507(19) 0.5973(18) 0.5583(19) 0.0209(12) Uiso 0.0251(12) 1 d G . . G -6
C12H C 0.378(2) 0.503(2) 0.3640(18) 0.0209(12) Uiso 0.0251(12) 1 d G . . G -6
C14H C 0.435(2) 0.6785(17) 0.515(2) 0.0209(12) Uiso 0.0251(12) 1 d G . . G -6
C15H C 0.482(2) 0.6572(19) 0.3958(19) 0.0209(12) Uiso 0.0251(12) 1 d G . . G -6
C16H C 0.430(2) 0.553(2) 0.3375(17) 0.0209(12) Uiso 0.0251(12) 1 d G . . G -6
C17H C 0.3246(18) 0.5278(18) 0.5497(19) 0.0209(12) Uiso 0.0251(12) 1 d G . . G -6
C18H C 0.3354(19) 0.4253(19) 0.486(2) 0.0209(12) Uiso 0.0251(12) 1 d G . . G -6
C19H C 0.394(2) 0.432(2) 0.3688(18) 0.0209(12) Uiso 0.0251(12) 1 d G . . G -6
C20H C 0.400(2) 0.6126(18) 0.6155(18) 0.0209(12) Uiso 0.0251(12) 1 d G . . G -6
C21H C 0.489(2) 0.6877(17) 0.466(2) 0.0209(12) Uiso 0.0251(12) 1 d G . . G -6
C22H C 0.452(2) 0.6628(17) 0.5888(19) 0.0209(12) Uiso 0.0251(12) 1 d G . . G -6
C23H C 0.552(2) 0.632(2) 0.3742(19) 0.0209(12) Uiso 0.0251(12) 1 d G . . G -6
C24H C 0.496(2) 0.530(2) 0.3170(17) 0.0209(12) Uiso 0.0251(12) 1 d G . . G -6
C25H C 0.372(2) 0.3915(19) 0.431(2) 0.0209(12) Uiso 0.0251(12) 1 d G . . G -6
C26H C 0.464(2) 0.408(2) 0.3472(19) 0.0209(12) Uiso 0.0251(12) 1 d G . . G -6
C27H C 0.421(2) 0.5596(19) 0.6614(17) 0.0209(12) Uiso 0.0251(12) 1 d G . . G -6
C28H C 0.563(2) 0.6820(17) 0.488(2) 0.0209(12) Uiso 0.0251(12) 1 d G . . G -6
C29H C 0.522(2) 0.6574(17) 0.610(2) 0.0209(12) Uiso 0.0251(12) 1 d G . . G -6
C30H C 0.559(2) 0.571(2) 0.3358(18) 0.0209(12) Uiso 0.0251(12) 1 d G . . G -6
C31H C 0.602(2) 0.6477(19) 0.431(2) 0.0209(12) Uiso 0.0251(12) 1 d G . . G -6
C32H C 0.513(2) 0.455(2) 0.3219(18) 0.0209(12) Uiso 0.0251(12) 1 d G . . G -6
C33H C 0.429(2) 0.3417(18) 0.447(2) 0.0209(12) Uiso 0.0251(12) 1 d G . . G -6
C34H C 0.485(2) 0.3516(19) 0.396(2) 0.0209(12) Uiso 0.0251(12) 1 d G . . G -6
C35H C 0.494(2) 0.5539(19) 0.6833(17) 0.0209(12) Uiso 0.0251(12) 1 d G . . G -6
C36H C 0.579(2) 0.6673(17) 0.558(2) 0.0209(12) Uiso 0.0251(12) 1 d G . . G -6
C37H C 0.544(2) 0.6014(19) 0.6582(18) 0.0209(12) Uiso 0.0251(12) 1 d G . . G -6
C38H C 0.615(2) 0.521(2) 0.3525(19) 0.0209(12) Uiso 0.0251(12) 1 d G . . G -6
C39H C 0.6551(19) 0.601(2) 0.447(2) 0.0209(12) Uiso 0.0251(12) 1 d G . . G -6
C40H C 0.587(2) 0.449(2) 0.3438(19) 0.0209(12) Uiso 0.0251(12) 1 d G . . G -6
C41H C 0.445(2) 0.3268(17) 0.517(2) 0.0209(12) Uiso 0.0251(12) 1 d G . . G -6
C42H C 0.555(2) 0.3460(19) 0.416(2) 0.0209(12) Uiso 0.0251(12) 1 d G . . G -6
C43H C 0.512(2) 0.4788(19) 0.6882(17) 0.0209(12) Uiso 0.0251(12) 1 d G . . G -6
C44H C 0.6353(19) 0.6173(19) 0.574(2) 0.0209(12) Uiso 0.0251(12) 1 d G . . G -6
C45H C 0.614(2) 0.5767(19) 0.6364(19) 0.0209(12) Uiso 0.0251(12) 1 d G . . G -6
C46H C 0.6620(19) 0.535(2) 0.407(2) 0.0209(12) Uiso 0.0251(12) 1 d G . . G -6
C47H C 0.6724(19) 0.5848(19) 0.521(2) 0.0209(12) Uiso 0.0251(12) 1 d G . . G -6
C48H C 0.608(2) 0.396(2) 0.390(2) 0.0209(12) Uiso 0.0251(12) 1 d G . . G -6
C49H C 0.526(2) 0.3517(17) 0.609(2) 0.0209(12) Uiso 0.0251(12) 1 d G . . G -6
C50H C 0.519(2) 0.3210(17) 0.539(2) 0.0209(12) Uiso 0.0251(12) 1 d G . . G -6
C51H C 0.573(2) 0.3305(17) 0.490(2) 0.0209(12) Uiso 0.0251(12) 1 d G . . G -6
C52H C 0.578(2) 0.4555(19) 0.6678(18) 0.0209(12) Uiso 0.0251(12) 1 d G . . G -6
C53H C 0.630(2) 0.506(2) 0.6411(19) 0.0209(12) Uiso 0.0251(12) 1 d G . . G -6
C54H C 0.6835(19) 0.479(2) 0.455(2) 0.0209(12) Uiso 0.0251(12) 1 d G . . G -6
C55H C 0.6900(18) 0.510(2) 0.526(2) 0.0209(12) Uiso 0.0251(12) 1 d G . . G -6
C56H C 0.6571(19) 0.412(2) 0.447(2) 0.0209(12) Uiso 0.0251(12) 1 d G . . G -6
C57H C 0.585(2) 0.3901(18) 0.627(2) 0.0209(12) Uiso 0.0251(12) 1 d G . . G -6
C58H C 0.635(2) 0.3709(18) 0.509(2) 0.0209(12) Uiso 0.0251(12) 1 d G . . G -6
C59H C 0.6695(19) 0.471(2) 0.584(2) 0.0209(12) Uiso 0.0251(12) 1 d G . . G -6
C60H C 0.642(2) 0.4000(19) 0.575(2) 0.0209(12) Uiso 0.0251(12) 1 d G . . G -6
C10 C 0.4977(14) 0.0394(15) 0.5366(13) 0.053(5) Uiso 0.1667 1 d D U . H -1
C11 C 0.4433(19) 0.0415(19) 0.4871(18) 0.102(12) Uiso 0.1667 1 d DG U . H -1
H11 H 0.407464 0.076521 0.490644 0.122 Uiso 0.1667 1 calc R . . H -1
C12 C 0.4414(19) -0.0077(17) 0.4325(16) 0.086(10) Uiso 0.1667 1 d DG U . H -1
C13 C 0.4938(15) -0.0590(12) 0.4274(11) 0.045(5) Uiso 0.1667 1 d DG U . H -1
H13 H 0.492458 -0.092658 0.390028 0.054 Uiso 0.1667 1 calc R . . H -1
C14 C 0.5482(14) -0.0611(13) 0.4768(14) 0.070(8) Uiso 0.1667 1 d DG U . H -1
C15 C 0.5501(13) -0.0119(14) 0.5314(13) 0.078(9) Uiso 0.1667 1 d DG U . H -1
H15 H 0.587248 -0.013383 0.565240 0.093 Uiso 0.1667 1 calc R . . H -1
C16 C 0.5032(9) 0.0957(8) 0.5950(7) 0.027(3) Uiso 0.1667 1 d D U . H -1
H16A H 0.456671 0.117344 0.602513 0.040 Uiso 0.1667 1 calc GR . . H -1
H16B H 0.537092 0.132176 0.580615 0.040 Uiso 0.1667 1 calc GR . . H -1
H16C H 0.519242 0.073479 0.638952 0.040 Uiso 0.1667 1 calc GR . . H -1
C17 C 0.389(2) 0.002(2) 0.3714(16) 0.113(11) Uiso 0.1667 1 d D U . H -1
H17A H 0.413685 0.021411 0.330156 0.169 Uiso 0.1667 1 calc GR . . H -1
H17B H 0.351496 0.035220 0.385912 0.169 Uiso 0.1667 1 calc GR . . H -1
H17C H 0.367649 -0.043454 0.359142 0.169 Uiso 0.1667 1 calc GR . . H -1
C18 C 0.6007(14) -0.1227(11) 0.4776(12) 0.055(6) Uiso 0.1667 1 d D U . H -1
H18A H 0.646391 -0.106709 0.459000 0.083 Uiso 0.1667 1 calc GR . . H -1
H18B H 0.582610 -0.161292 0.448058 0.083 Uiso 0.1667 1 calc GR . . H -1
H18C H 0.606840 -0.139622 0.526227 0.083 Uiso 0.1667 1 calc GR . . H -1

loop_
_atom_site_aniso_label
_atom_site_aniso_U_11
_atom_site_aniso_U_22
_atom_site_aniso_U_33
_atom_site_aniso_U_23
_atom_site_aniso_U_13
_atom_site_aniso_U_12
S1A 0.0644(18) 0.0553(17) 0.0598(16) -0.0167(12) -0.0204(12) 0.0153(13)
N1A 0.072(5) 0.040(5) 0.044(5) -0.006(3) -0.012(4) 0.009(4)
N2A 0.031(4) 0.056(7) 0.069(7) -0.013(5) -0.009(4) -0.001(5)
C1A 0.042(4) 0.015(3) 0.025(4) 0.003(3) -0.001(3) -0.001(3)
C2A 0.047(4) 0.020(4) 0.028(4) -0.001(3) -0.007(3) -0.002(3)
C3A 0.050(4) 0.029(5) 0.038(5) -0.007(3) -0.008(3) 0.002(3)
C4A 0.050(5) 0.048(7) 0.047(6) -0.006(4) -0.005(4) 0.004(4)
C5A 0.060(5) 0.065(9) 0.068(7) 0.020(5) 0.005(5) -0.017(6)
C6A 0.048(5) 0.036(6) 0.047(5) 0.011(4) -0.001(4) -0.003(4)
S1B 0.056(2) 0.134(5) 0.141(6) -0.091(4) -0.046(3) 0.047(3)
N1B 0.050(6) 0.099(10) 0.127(12) -0.059(8) -0.021(7) 0.019(7)
N2B 0.071(6) 0.070(9) 0.079(9) -0.035(6) -0.038(6) 0.036(6)
C1B 0.037(4) 0.057(8) 0.063(9) -0.026(5) -0.010(4) 0.002(4)
C2B 0.050(5) 0.051(7) 0.052(7) -0.018(4) -0.014(5) 0.013(5)
C3B 0.063(5) 0.038(7) 0.064(8) -0.001(4) -0.003(5) -0.002(4)
C4B 0.038(5) 0.053(8) 0.062(8) 0.004(5) 0.000(5) -0.001(4)
C5B 0.041(5) 0.035(6) 0.076(8) 0.009(4) 0.012(4) -0.007(4)
C6B 0.045(4) 0.049(7) 0.073(8) -0.012(5) 0.017(5) -0.016(4)
C7 0.0401(13) 0.0401(13) 0.0401(13) 0.0004(14) 0.0004(14) -0.0004(14)
C8 0.074(2) 0.074(2) 0.074(2) 0.021(2) 0.021(2) -0.021(2)

loop_
_atom_type_symbol
_atom_type_description
_atom_type_scat_dispersion_real
_atom_type_scat_dispersion_imag
_atom_type_scat_source
C C 0.0140 0.0070 'International Tables Vol C Tables 4.2.6.8 and 6.1.1.4'
H H 0.0000 0.0000 'International Tables Vol C Tables 4.2.6.8 and 6.1.1.4'
N N 0.0250 0.0140 'International Tables Vol C Tables 4.2.6.8 and 6.1.1.4'
S S 0.2920 0.4250 'International Tables Vol C Tables 4.2.6.8 and 6.1.1.4'

loop_
_geom_angle_atom_site_label_1
_geom_angle_atom_site_label_2
_geom_angle_atom_site_label_3
_geom_angle
_geom_angle_site_symmetry_1
_geom_angle_site_symmetry_3
N2A S1A N1A 101.4(5) . .
C3A N1A S1A 105.4(6) . .
C4A N2A S1A 103.6(7) . .
C2A C1A C6A 120.0 . .
C2A C1A C7 127.5(6) . .
C6A C1A C7 112.5(6) . .
C1A C2A H2A 120.0 . .
C3A C2A C1A 120.0 . .
C3A C2A H2A 120.0 . .
N1A C3A C2A 126.7(6) . .
N1A C3A C4A 113.3(6) . .
C2A C3A C4A 120.0 . .
N2A C4A C3A 116.3(6) . .
N2A C4A C5A 123.7(6) . .
C5A C4A C3A 120.0 . .
C4A C5A H5A 120.0 . .
C4A C5A C6A 120.0 . .
C6A C5A H5A 120.0 . .
C1A C6A C8 111.0(6) . .
C5A C6A C1A 120.0 . .
C5A C6A C8 128.9(6) . .
N1B S1B N2B 102.8(7) . .
N2B S1B C1B 68.2(5) . .
C1B N1B S1B 101.8(9) . .
C2B N2B S1B 104.9(9) . .
N1B C1B C2B 118.2(7) . .
N1B C1B C6B 121.8(7) . .
C2B C1B S1B 74.7(4) . .
C2B C1B C6B 120.0 . .
C6B C1B S1B 165.3(4) . .
N2B C2B C1B 112.2(6) . .
N2B C2B C3B 127.8(6) . .
C3B C2B C1B 120.0 . .
C2B C3B H3B 120.0 . .
C4B C3B C2B 120.0 . .
C4B C3B H3B 120.0 . .
C3B C4B C7 122.8(7) . .
C5B C4B C3B 120.0 . .
C5B C4B C7 117.1(7) . .
C4B C5B C6B 120.0 . .
C8 C5B C4B 113.3(7) . .
C8 C5B C6B 126.7(7) . .
C1B C6B H6B 120.0 . .
C5B C6B C1B 120.0 . .
C5B C6B H6B 120.0 . .
C1A C7 C1A 110.3(4) 11_556 8_645
C1A C7 C1A 110.3(4) 8_645 .
C1A C7 C1A 110.3(4) 11_556 .
C1A C7 H7A 108.7 8_645 .
C1A C7 H7A 108.7 11_556 .
C1A C7 H7A 108.7 . .
C4B C7 C1A 104.2(11) . 8_645
C4B C7 C1A 104.2(15) 8_645 11_556
C4B C7 C1A 105.5(15) 11_556 8_645
C4B C7 C1A 105.5(11) . 11_556
C4B C7 C4B 98.0(10) . 11_556
C4B C7 C4B 98.0(10) . 8_645
C4B C7 C4B 98.0(9) 11_556 8_645
C4B C7 H7B 119.4 . .
C4B C7 H7B 119.4 11_556 .
C4B C7 H7B 119.4 8_645 .
C6A C8 C6A 103.5(8) 11_556 8_645
C6A C8 C6A 103.5(9) . 8_645
C6A C8 C6A 103.5(9) . 11_556
C6A C8 H8A 114.9 8_645 .
C6A C8 H8A 114.9 . .
C6A C8 H8A 114.9 11_556 .
C5B C8 C6A 107.5(15) . 11_556
C5B C8 C6A 108(2) 11_556 8_645
C5B C8 C6A 104.0(15) . 8_645
C5B C8 C6A 104(2) 8_645 11_556
C5B C8 C5B 107.8(8) 11_556 8_645
C5B C8 C5B 107.8(10) . 8_645
C5B C8 C5B 107.9(10) . 11_556
C5B C8 H8B 111.0 . .
C5B C8 H8B 111.0 8_645 .
C5B C8 H8B 111.0 11_556 .
C6C C1C C2C 120.0 . .
C6C C1C C10C 120.0 . .
C10C C1C C2C 107.9 . .
C3C C2C C1C 119.6 . .
C3C C2C C57C 119.8 . .
C57C C2C C1C 108.0 . .
C2C C3C C4C 120.4 . .
C2C C3C C54C 120.3 . .
C4C C3C C54C 108.0 . .
C5C C4C C3C 120.3 . .
C5C C4C C37C 120.3 . .
C37C C4C C3C 108.0 . .
C4C C5C C6C 119.7 . .
C4C C5C C40C 119.7 . .
C6C C5C C40C 108.0 . .
C1C C6C C5C 120.0 . .
C1C C6C C7C 120.0 . .
C5C C6C C7C 108.0 . .
C6C C7C C41C 108.0 . .
C8C C7C C6C 120.0 . .
C8C C7C C41C 120.0 . .
C7C C8C C9C 120.1 . .
C7C C8C C48C 119.9 . .
C9C C8C C48C 108.1 . .
C8C C9C C14C 107.9 . .
C10C C9C C8C 120.0 . .
C10C C9C C14C 120.0 . .
C1C C10C C11C 108.1 . .
C9C C10C C1C 120.0 . .
C9C C10C C11C 120.0 . .
C12C C11C C10C 119.9 . .
C12C C11C C57C 120.0 . .
C57C C11C C10C 108.0 . .
C11C C12C C13C 120.1 . .
C11C C12C C59C 119.9 . .
C59C C12C C13C 108.1 . .
C12C C13C C18C 107.9 . .
C14C C13C C12C 120.0 . .
C14C C13C C18C 120.0 . .
C13C C14C C9C 120.0 . .
C13C C14C C15C 119.9 . .
C15C C14C C9C 108.1 . .
C14C C15C C48C 108.0 . .
C16C C15C C14C 120.1 . .
C16C C15C C48C 120.0 . .
C15C C16C C17C 120.1 . .
C15C C16C C47C 120.0 . .
C17C C16C C47C 107.8 . .
C16C C17C C22C 108.1 . .
C18C C17C C16C 120.0 . .
C18C C17C C22C 120.0 . .
C17C C18C C13C 120.0 . .
C17C C18C C19C 120.1 . .
C19C C18C C13C 108.0 . .
C20C C19C C18C 119.9 . .
C20C C19C C59C 120.1 . .
C59C C19C C18C 108.0 . .
C19C C20C C21C 120.1 . .
C19C C20C C53C 119.9 . .
C21C C20C C53C 107.9 . .
C20C C21C C26C 108.0 . .
C22C C21C C20C 120.0 . .
C22C C21C C26C 120.0 . .
C17C C22C C23C 108.0 . .
C21C C22C C17C 119.9 . .
C21C C22C C23C 120.0 . .
C24C C23C C22C 120.0 . .
C24C C23C C47C 120.1 . .
C47C C23C C22C 107.9 . .
C23C C24C C25C 120.0 . .
C23C C24C C49C 120.0 . .
C25C C24C C49C 107.9 . .
C24C C25C C30C 108.0 . .
C26C C25C C24C 120.0 . .
C26C C25C C30C 120.0 . .
C21C C26C C27C 108.0 . .
C25C C26C C21C 120.0 . .
C25C C26C C27C 120.0 . .
C28C C27C C26C 120.0 . .
C28C C27C C53C 120.0 . .
C53C C27C C26C 108.1 . .
C27C C28C C29C 120.0 . .
C27C C28C C50C 119.9 . .
C29C C28C C50C 108.0 . .
C28C C29C C34C 108.0 . .
C30C C29C C28C 120.0 . .
C30C C29C C34C 120.0 . .
C25C C30C C31C 108.0 . .
C29C C30C C25C 120.0 . .
C29C C30C C31C 120.0 . .
C32C C31C C30C 120.0 . .
C32C C31C C49C 120.0 . .
C49C C31C C30C 108.0 . .
C31C C32C C33C 120.0 . .
C31C C32C C60C 119.9 . .
C33C C32C C60C 108.1 . .
C32C C33C C38C 108.0 . .
C34C C33C C32C 120.1 . .
C34C C33C C38C 120.0 . .
C33C C34C C29C 120.0 . .
C33C C34C C35C 120.1 . .
C35C C34C C29C 108.0 . .
C36C C35C C34C 119.6 . .
C36C C35C C50C 119.8 . .
C50C C35C C34C 108.0 . .
C35C C36C C37C 120.4 . .
C35C C36C C54C 120.2 . .
C37C C36C C54C 108.0 . .
C4C C37C C36C 108.1 . .
C38C C37C C4C 120.3 . .
C38C C37C C36C 120.2 . .
C37C C38C C33C 119.7 . .
C37C C38C C39C 119.7 . .
C39C C38C C33C 108.0 . .
C40C C39C C38C 120.0 . .
C40C C39C C60C 119.9 . .
C60C C39C C38C 108.0 . .
C39C C40C C5C 120.0 . .
C39C C40C C41C 120.1 . .
C41C C40C C5C 107.9 . .
C40C C41C C7C 108.1 . .
C42C C41C C7C 120.0 . .
C42C C41C C40C 120.0 . .
C41C C42C C43C 120.0 . .
C41C C42C C46C 119.9 . .
C43C C42C C46C 108.0 . .
C42C C43C C44C 108.1 . .
C48C C43C C42C 120.0 . .
C48C C43C C44C 119.9 . .
C45C C44C C43C 107.9 . .
C47C C44C C43C 120.1 . .
C47C C44C C45C 119.9 . .
C44C C45C C46C 108.1 . .
C49C C45C C44C 120.1 . .
C49C C45C C46C 119.9 . .
C42C C46C C45C 107.9 . .
C60C C46C C42C 120.0 . .
C60C C46C C45C 120.0 . .
C23C C47C C16C 108.1 . .
C44C C47C C16C 119.9 . .
C44C C47C C23C 120.0 . .
C15C C48C C8C 107.9 . .
C43C C48C C8C 120.0 . .
C43C C48C C15C 120.1 . .
C31C C49C C24C 108.0 . .
C45C C49C C24C 119.9 . .
C45C C49C C31C 120.2 . .
C35C C50C C28C 108.0 . .
C51C C50C C28C 120.0 . .
C51C C50C C35C 120.0 . .
C50C C51C C52C 120.0 . .
C50C C51C C55C 120.1 . .
C55C C51C C52C 108.0 . .
C53C C52C C51C 120.1 . .
C53C C52C C68C 120.1 . .
C68C C52C C51C 108.0 . .
C27C C53C C20C 108.0 . .
C52C C53C C20C 119.9 . .
C52C C53C C27C 120.0 . .
C36C C54C C3C 108.0 . .
C55C C54C C3C 120.3 . .
C55C C54C C36C 120.4 . .
C51C C55C C56C 108.0 . .
C54C C55C C51C 119.6 . .
C54C C55C C56C 119.7 . .
C55C C56C C68C 108.0 . .
C57C C56C C55C 120.1 . .
C57C C56C C68C 120.0 . .
C11C C57C C2C 108.1 . .
C56C C57C C2C 119.9 . .
C56C C57C C11C 120.0 . .
C52C C68C C56C 108.0 . .
C59C C68C C52C 120.0 . .
C59C C68C C56C 119.9 . .
C12C C59C C19C 108.1 . .
C68C C59C C12C 120.1 . .
C68C C59C C19C 119.9 . .
C32C C60C C39C 107.9 . .
C46C C60C C32C 120.1 . .
C46C C60C C39C 120.0 . .
C2D C1D C10D 108.0 . .
C6D C1D C2D 120.0 . .
C6D C1D C10D 120.0 . .
C1D C2D C57D 108.0 . .
C3D C2D C1D 119.7 . .
C3D C2D C57D 119.7 . .
C2D C3D C4D 120.3 . .
C2D C3D C54D 120.3 . .
C54D C3D C4D 108.0 . .
C5D C4D C3D 120.3 . .
C5D C4D C37D 120.3 . .
C37D C4D C3D 108.0 . .
C4D C5D C6D 119.6 . .
C4D C5D C40D 119.7 . .
C40D C5D C6D 108.0 . .
C1D C6D C5D 120.0 . .
C1D C6D C7D 120.0 . .
C5D C6D C7D 107.9 . .
C8D C7D C6D 120.0 . .
C8D C7D C41D 120.0 . .
C41D C7D C6D 108.0 . .
C7D C8D C9D 120.1 . .
C7D C8D C48D 120.1 . .
C48D C8D C9D 108.0 . .
C10D C9D C8D 119.9 . .
C10D C9D C14D 120.0 . .
C14D C9D C8D 108.0 . .
C9D C10D C1D 120.1 . .
C9D C10D C11D 120.0 . .
C11D C10D C1D 107.9 . .
C12D C11D C10D 120.0 . .
C12D C11D C57D 119.9 . .
C57D C11D C10D 108.1 . .
C11D C12D C13D 120.0 . .
C11D C12D C59D 120.0 . .
C59D C12D C13D 108.0 . .
C14D C13D C12D 119.9 . .
C14D C13D C18D 120.0 . .
C18D C13D C12D 108.0 . .
C9D C14D C15D 108.0 . .
C13D C14D C9D 120.1 . .
C13D C14D C15D 119.9 . .
C16D C15D C14D 120.0 . .
C16D C15D C48D 120.0 . .
C48D C15D C14D 108.0 . .
C15D C16D C17D 120.0 . .
C15D C16D C47D 120.0 . .
C47D C16D C17D 108.0 . .
C16D C17D C22D 108.0 . .
C18D C17D C16D 120.0 . .
C18D C17D C22D 119.9 . .
C17D C18D C13D 120.0 . .
C17D C18D C19D 120.1 . .
C19D C18D C13D 107.9 . .
C18D C19D C59D 108.1 . .
C20D C19D C18D 119.9 . .
C20D C19D C59D 119.9 . .
C19D C20D C21D 120.1 . .
C19D C20D C53D 119.9 . .
C21D C20D C53D 108.0 . .
C22D C21D C20D 119.8 . .
C22D C21D C26D 120.2 . .
C26D C21D C20D 108.0 . .
C21D C22D C17D 120.1 . .
C21D C22D C23D 119.9 . .
C23D C22D C17D 107.9 . .
C22D C23D C47D 108.0 . .
C24D C23D C22D 120.0 . .
C24D C23D C47D 120.0 . .
C23D C24D C25D 120.0 . .
C23D C24D C49D 120.0 . .
C25D C24D C49D 108.1 . .
C24D C25D C30D 108.0 . .
C26D C25D C24D 120.1 . .
C26D C25D C30D 119.8 . .
C25D C26D C21D 119.8 . .
C25D C26D C27D 120.1 . .
C27D C26D C21D 108.1 . .
C26D C27D C53D 108.1 . .
C28D C27D C26D 120.1 . .
C28D C27D C53D 119.8 . .
C27D C28D C29D 119.9 . .
C27D C28D C50D 120.2 . .
C50D C28D C29D 108.0 . .
C30D C29D C28D 120.0 . .
C30D C29D C34D 119.9 . .
C34D C29D C28D 108.0 . .
C29D C30D C25D 120.1 . .
C29D C30D C31D 120.0 . .
C31D C30D C25D 107.9 . .
C32D C31D C30D 120.0 . .
C32D C31D C49D 120.1 . .
C49D C31D C30D 108.1 . .
C31D C32D C33D 120.0 . .
C31D C32D C60D 119.9 . .
C60D C32D C33D 108.1 . .
C34D C33D C32D 119.9 . .
C34D C33D C38D 120.1 . .
C38D C33D C32D 107.9 . .
C29D C34D C35D 107.9 . .
C33D C34D C29D 120.1 . .
C33D C34D C35D 119.9 . .
C36D C35D C34D 119.7 . .
C36D C35D C50D 119.8 . .
C50D C35D C34D 108.0 . .
C35D C36D C37D 120.4 . .
C35D C36D C54D 120.3 . .
C37D C36D C54D 107.9 . .
C36D C37D C4D 108.0 . .
C38D C37D C4D 120.2 . .
C38D C37D C36D 120.2 . .
C37D C38D C33D 119.7 . .
C37D C38D C39D 119.7 . .
C39D C38D C33D 108.1 . .
C38D C39D C60D 108.0 . .
C40D C39D C38D 120.0 . .
C40D C39D C60D 120.0 . .
C5D C40D C41D 108.0 . .
C39D C40D C5D 120.0 . .
C39D C40D C41D 120.0 . .
C7D C41D C40D 108.0 . .
C42D C41D C7D 120.0 . .
C42D C41D C40D 120.0 . .
C41D C42D C43D 120.0 . .
C41D C42D C46D 120.0 . .
C43D C42D C46D 108.1 . .
C42D C43D C44D 108.0 . .
C48D C43D C42D 120.1 . .
C48D C43D C44D 120.0 . .
C43D C44D C45D 108.0 . .
C47D C44D C43D 120.0 . .
C47D C44D C45D 120.1 . .
C46D C45D C44D 108.0 . .
C49D C45D C44D 120.0 . .
C49D C45D C46D 120.0 . .
C45D C46D C42D 108.0 . .
C60D C46D C42D 120.0 . .
C60D C46D C45D 120.0 . .
C16D C47D C23D 108.1 . .
C44D C47D C16D 120.0 . .
C44D C47D C23D 120.0 . .
C15D C48D C8D 108.0 . .
C43D C48D C8D 119.9 . .
C43D C48D C15D 120.1 . .
C31D C49D C24D 107.9 . .
C45D C49D C24D 120.0 . .
C45D C49D C31D 120.0 . .
C35D C50D C28D 108.1 . .
C51D C50D C28D 119.9 . .
C51D C50D C35D 120.0 . .
C50D C51D C52D 120.1 . .
C50D C51D C55D 120.0 . .
C52D C51D C55D 108.0 . .
C51D C52D C58D 108.0 . .
C53D C52D C51D 120.0 . .
C53D C52D C58D 120.0 . .
C27D C53D C20D 107.9 . .
C52D C53D C20D 120.1 . .
C52D C53D C27D 120.0 . .
C3D C54D C36D 108.1 . .
C55D C54D C3D 120.4 . .
C55D C54D C36D 120.1 . .
C51D C55D C56D 108.0 . .
C54D C55D C51D 119.7 . .
C54D C55D C56D 119.6 . .
C57D C56D C55D 120.1 . .
C57D C56D C58D 120.0 . .
C58D C56D C55D 108.0 . .
C11D C57D C2D 108.0 . .
C56D C57D C2D 120.0 . .
C56D C57D C11D 120.1 . .
C56D C58D C52D 108.0 . .
C59D C58D C52D 120.0 . .
C59D C58D C56D 120.0 . .
C12D C59D C19D 107.9 . .
C58D C59D C12D 120.0 . .
C58D C59D C19D 120.1 . .
C32D C60D C39D 107.9 . .
C46D C60D C32D 120.0 . .
C46D C60D C39D 120.0 . .
C2E C1E C17E 108.1 . .
C6E C1E C2E 120.3 . .
C6E C1E C17E 120.3 . .
C1E C2E C18E 107.9 . .
C3E C2E C1E 120.3 . .
C3E C2E C18E 120.2 . .
C2E C3E C4E 119.7 . .
C2E C3E C41E 119.7 . .
C4E C3E C41E 108.0 . .
C3E C4E C49E 108.1 . .
C5E C4E C3E 120.0 . .
C5E C4E C49E 120.0 . .
C4E C5E C6E 120.0 . .
C4E C5E C43E 120.0 . .
C43E C5E C6E 108.0 . .
C1E C6E C5E 119.6 . .
C1E C6E C27E 119.7 . .
C27E C6E C5E 108.0 . .
C8E C7E C10E 108.0 . .
C9E C7E C8E 120.1 . .
C9E C7E C10E 119.9 . .
C7E C8E C12E 108.0 . .
C11E C8E C7E 119.6 . .
C11E C8E C12E 119.7 . .
C7E C9E C13E 120.0 . .
C7E C9E C14E 120.1 . .
C14E C9E C13E 108.0 . .
C15E C10E C7E 120.0 . .
C15E C10E C16E 120.1 . .
C16E C10E C7E 108.0 . .
C8E C11E C17E 120.4 . .
C8E C11E C18E 120.3 . .
C17E C11E C18E 108.0 . .
C16E C12E C8E 108.0 . .
C19E C12E C8E 119.9 . .
C19E C12E C16E 120.0 . .
C9E C13E C20E 108.0 . .
C17E C13E C9E 119.7 . .
C17E C13E C20E 119.7 . .
C21E C14E C9E 119.9 . .
C21E C14E C22E 120.1 . .
C22E C14E C9E 108.0 . .
C10E C15E C21E 120.0 . .
C10E C15E C23E 120.0 . .
C21E C15E C23E 107.9 . .
C12E C16E C10E 108.0 . .
C24E C16E C10E 119.9 . .
C24E C16E C12E 120.0 . .
C11E C17E C1E 108.0 . .
C13E C17E C1E 120.3 . .
C13E C17E C11E 120.3 . .
C11E C18E C2E 108.0 . .
C25E C18E C2E 120.3 . .
C25E C18E C11E 120.3 . .
C12E C19E C25E 120.1 . .
C12E C19E C26E 120.0 . .
C26E C19E C25E 108.0 . .
C22E C20E C13E 107.9 . .
C27E C20E C13E 119.9 . .
C27E C20E C22E 120.2 . .
C14E C21E C15E 120.0 . .
C14E C21E C28E 119.9 . .
C15E C21E C28E 108.1 . .
C14E C22E C20E 108.1 . .
C29E C22E C14E 120.0 . .
C29E C22E C20E 119.8 . .
C30E C23E C15E 119.9 . .
C30E C23E C31E 120.0 . .
C31E C23E C15E 108.1 . .
C16E C24E C30E 120.0 . .
C16E C24E C32E 120.0 . .
C32E C24E C30E 108.1 . .
C18E C25E C19E 119.6 . .
C18E C25E C33E 119.6 . .
C33E C25E C19E 108.0 . .
C19E C26E C34E 108.0 . .
C32E C26E C19E 120.0 . .
C32E C26E C34E 120.0 . .
C6E C27E C35E 108.1 . .
C20E C27E C6E 120.1 . .
C20E C27E C35E 119.8 . .
C31E C28E C21E 108.0 . .
C36E C28E C21E 120.0 . .
C36E C28E C31E 120.1 . .
C22E C29E C36E 119.9 . .
C22E C29E C37E 120.0 . .
C37E C29E C36E 108.1 . .
C23E C30E C24E 120.1 . .
C23E C30E C38E 120.0 . .
C24E C30E C38E 107.9 . .
C28E C31E C23E 108.0 . .
C39E C31E C23E 120.1 . .
C39E C31E C28E 120.0 . .
C24E C32E C40E 108.1 . .
C26E C32E C24E 120.0 . .
C26E C32E C40E 120.0 . .
C25E C33E C34E 107.9 . .
C41E C33E C25E 120.1 . .
C41E C33E C34E 120.0 . .
C33E C34E C26E 108.1 . .
C42E C34E C26E 120.1 . .
C42E C34E C33E 120.0 . .
C27E C35E C43E 107.9 . .
C37E C35E C27E 120.1 . .
C37E C35E C43E 120.0 . .
C28E C36E C29E 120.1 . .
C28E C36E C44E 119.9 . .
C29E C36E C44E 108.0 . .
C29E C37E C45E 107.9 . .
C35E C37E C29E 120.0 . .
C35E C37E C45E 120.1 . .
C40E C38E C30E 108.0 . .
C46E C38E C30E 119.9 . .
C46E C38E C40E 120.0 . .
C31E C39E C46E 120.0 . .
C31E C39E C47E 120.0 . .
C46E C39E C47E 107.9 . .
C32E C40E C38E 107.9 . .
C48E C40E C32E 120.2 . .
C48E C40E C38E 119.9 . .
C3E C41E C50E 107.9 . .
C33E C41E C3E 120.0 . .
C33E C41E C50E 120.0 . .
C34E C42E C48E 119.9 . .
C34E C42E C51E 120.0 . .
C51E C42E C48E 108.0 . .
C5E C43E C35E 108.1 . .
C52E C43E C5E 120.0 . .
C52E C43E C35E 119.9 . .
C45E C44E C36E 107.9 . .
C47E C44E C36E 120.1 . .
C47E C44E C45E 119.9 . .
C37E C45E C44E 108.1 . .
C53E C45E C37E 119.9 . .
C53E C45E C44E 120.0 . .
C38E C46E C39E 120.0 . .
C38E C46E C54E 120.0 . .
C39E C46E C54E 108.0 . .
C44E C47E C39E 119.9 . .
C44E C47E C55E 120.1 . .
C55E C47E C39E 108.0 . .
C40E C48E C42E 119.9 . .
C40E C48E C56E 120.1 . .
C56E C48E C42E 107.9 . .
C50E C49E C4E 107.9 . .
C57E C49E C4E 120.0 . .
C57E C49E C50E 120.0 . .
C49E C50E C41E 108.0 . .
C51E C50E C41E 119.9 . .
C51E C50E C49E 120.0 . .
C42E C51E C58E 108.1 . .
C50E C51E C42E 120.1 . .
C50E C51E C58E 120.0 . .
C43E C52E C53E 119.9 . .
C43E C52E C57E 120.0 . .
C53E C52E C57E 108.0 . .
C45E C53E C52E 120.1 . .
C45E C53E C59E 119.9 . .
C52E C53E C59E 108.1 . .
C46E C54E C55E 108.0 . .
C56E C54E C46E 119.9 . .
C56E C54E C55E 120.0 . .
C47E C55E C54E 108.0 . .
C59E C55E C47E 120.0 . .
C59E C55E C54E 120.0 . .
C48E C56E C58E 108.0 . .
C54E C56E C48E 120.0 . .
C54E C56E C58E 120.1 . .
C49E C57E C52E 120.0 . .
C49E C57E C60E 120.1 . .
C60E C57E C52E 108.0 . .
C51E C58E C56E 108.0 . .
C60E C58E C51E 120.1 . .
C60E C58E C56E 119.8 . .
C55E C59E C53E 120.1 . .
C55E C59E C60E 120.0 . .
C60E C59E C53E 107.9 . .
C58E C60E C57E 119.9 . .
C58E C60E C59E 120.1 . .
C59E C60E C57E 108.0 . .
C6F C1F C2F 120.2 . .
C17F C1F C2F 108.1 . .
C17F C1F C6F 120.4 . .
C3F C2F C1F 120.3 . .
C3F C2F C18F 120.2 . .
C18F C2F C1F 108.0 . .
C2F C3F C4F 119.8 . .
C2F C3F C41F 119.7 . .
C4F C3F C41F 108.0 . .
C3F C4F C49F 108.1 . .
C5F C4F C3F 119.9 . .
C5F C4F C49F 120.0 . .
C4F C5F C6F 120.1 . .
C4F C5F C43F 120.0 . .
C43F C5F C6F 108.0 . .
C1F C6F C5F 119.7 . .
C1F C6F C27F 119.6 . .
C27F C6F C5F 108.0 . .
C8F C7F C10F 108.0 . .
C9F C7F C8F 120.1 . .
C9F C7F C10F 119.9 . .
C7F C8F C12F 108.1 . .
C11F C8F C7F 119.7 . .
C11F C8F C12F 119.7 . .
C7F C9F C13F 119.9 . .
C7F C9F C14F 120.0 . .
C14F C9F C13F 108.0 . .
C7F C10F C16F 108.0 . .
C15F C10F C7F 120.0 . .
C15F C10F C16F 120.0 . .
C8F C11F C17F 120.4 . .
C8F C11F C18F 120.3 . .
C17F C11F C18F 108.0 . .
C8F C12F C16F 107.9 . .
C19F C12F C8F 120.1 . .
C19F C12F C16F 120.0 . .
C17F C13F C9F 119.8 . .
C17F C13F C20F 119.7 . .
C20F C13F C9F 108.0 . .
C9F C14F C22F 108.0 . .
C21F C14F C9F 119.9 . .
C21F C14F C22F 120.1 . .
C10F C15F C21F 120.0 . .
C10F C15F C23F 119.9 . .
C21F C15F C23F 107.9 . .
C10F C16F C12F 108.0 . .
C24F C16F C10F 120.0 . .
C24F C16F C12F 120.0 . .
C1F C17F C11F 108.0 . .
C1F C17F C13F 120.3 . .
C13F C17F C11F 120.2 . .
C2F C18F C11F 107.9 . .
C25F C18F C2F 120.4 . .
C25F C18F C11F 120.2 . .
C12F C19F C25F 120.0 . .
C12F C19F C26F 120.1 . .
C26F C19F C25F 108.0 . .
C22F C20F C13F 108.0 . .
C27F C20F C13F 119.9 . .
C27F C20F C22F 120.1 . .
C14F C21F C15F 120.1 . .
C14F C21F C28F 119.8 . .
C15F C21F C28F 108.2 . .
C20F C22F C14F 108.1 . .
C29F C22F C14F 120.0 . .
C29F C22F C20F 120.0 . .
C30F C23F C15F 120.0 . .
C30F C23F C31F 120.0 . .
C31F C23F C15F 108.0 . .
C16F C24F C30F 120.0 . .
C16F C24F C32F 120.0 . .
C32F C24F C30F 108.1 . .
C18F C25F C19F 119.7 . .
C18F C25F C33F 119.5 . .
C33F C25F C19F 108.1 . .
C19F C26F C34F 108.0 . .
C32F C26F C19F 120.0 . .
C32F C26F C34F 120.0 . .
C6F C27F C35F 108.1 . .
C20F C27F C6F 120.1 . .
C20F C27F C35F 119.8 . .
C31F C28F C21F 107.9 . .
C36F C28F C21F 120.1 . .
C36F C28F C31F 120.1 . .
C22F C29F C36F 120.0 . .
C22F C29F C37F 120.0 . .
C37F C29F C36F 108.1 . .
C23F C30F C24F 120.0 . .
C23F C30F C38F 120.0 . .
C24F C30F C38F 108.0 . .
C23F C31F C28F 108.0 . .
C39F C31F C23F 120.0 . .
C39F C31F C28F 119.9 . .
C24F C32F C40F 108.1 . .
C26F C32F C24F 120.0 . .
C26F C32F C40F 119.9 . .
C25F C33F C34F 107.9 . .
C41F C33F C25F 120.1 . .
C41F C33F C34F 119.9 . .
C26F C34F C33F 108.0 . .
C42F C34F C26F 120.1 . .
C42F C34F C33F 120.0 . .
C27F C35F C43F 107.9 . .
C37F C35F C27F 120.1 . .
C37F C35F C43F 120.1 . .
C28F C36F C29F 120.0 . .
C28F C36F C44F 119.8 . .
C29F C36F C44F 108.0 . .
C29F C37F C45F 108.0 . .
C35F C37F C29F 120.0 . .
C35F C37F C45F 119.9 . .
C30F C38F C40F 108.0 . .
C46F C38F C30F 120.0 . .
C46F C38F C40F 120.0 . .
C31F C39F C46F 120.0 . .
C31F C39F C47F 120.0 . .
C46F C39F C47F 107.9 . .
C32F C40F C38F 107.9 . .
C48F C40F C32F 120.2 . .
C48F C40F C38F 119.9 . .
C3F C41F C50F 108.0 . .
C33F C41F C3F 120.0 . .
C33F C41F C50F 120.1 . .
C34F C42F C48F 119.9 . .
C34F C42F C51F 120.0 . .
C51F C42F C48F 108.0 . .
C5F C43F C35F 108.1 . .
C52F C43F C5F 120.0 . .
C52F C43F C35F 119.9 . .
C36F C44F C45F 107.9 . .
C47F C44F C36F 120.1 . .
C47F C44F C45F 120.0 . .
C44F C45F C37F 108.0 . .
C53F C45F C37F 119.9 . .
C53F C45F C44F 120.1 . .
C38F C46F C39F 120.0 . .
C38F C46F C54F 120.0 . .
C54F C46F C39F 108.1 . .
C39F C47F C55F 108.1 . .
C44F C47F C39F 120.0 . .
C44F C47F C55F 120.0 . .
C40F C48F C42F 119.9 . .
C40F C48F C56F 120.1 . .
C56F C48F C42F 107.9 . .
C4F C49F C50F 108.0 . .
C57F C49F C4F 120.0 . .
C57F C49F C50F 119.9 . .
C49F C50F C41F 108.0 . .
C51F C50F C41F 119.9 . .
C51F C50F C49F 120.0 . .
C42F C51F C58F 108.0 . .
C50F C51F C42F 120.1 . .
C50F C51F C58F 120.1 . .
C43F C52F C53F 119.9 . .
C43F C52F C57F 120.0 . .
C53F C52F C57F 108.0 . .
C45F C53F C52F 120.2 . .
C45F C53F C59F 119.8 . .
C52F C53F C59F 108.0 . .
C46F C54F C55F 108.0 . .
C56F C54F C46F 120.0 . .
C56F C54F C55F 120.0 . .
C47F C55F C54F 107.9 . .
C59F C55F C47F 120.1 . .
C59F C55F C54F 120.0 . .
C54F C56F C48F 120.0 . .
C54F C56F C58F 120.1 . .
C58F C56F C48F 108.0 . .
C49F C57F C52F 120.0 . .
C49F C57F C60F 120.1 . .
C60F C57F C52F 108.0 . .
C56F C58F C51F 108.1 . .
C60F C58F C51F 120.0 . .
C60F C58F C56F 119.9 . .
C55F C59F C53F 120.1 . .
C55F C59F C60F 120.1 . .
C60F C59F C53F 107.9 . .
C58F C60F C57F 119.9 . .
C58F C60F C59F 120.0 . .
C59F C60F C57F 108.1 . .
C6G C1G C2G 120.3 . .
C6G C1G C17G 120.4 . .
C17G C1G C2G 108.0 . .
C3G C2G C1G 120.3 . .
C3G C2G C18G 120.2 . .
C18G C2G C1G 108.0 . .
C2G C3G C4G 119.7 . .
C2G C3G C41G 119.7 . .
C4G C3G C41G 108.0 . .
C3G C4G C49G 108.1 . .
C5G C4G C3G 120.0 . .
C5G C4G C49G 120.0 . .
C4G C5G C6G 120.1 . .
C4G C5G C43G 120.0 . .
C6G C5G C43G 108.0 . .
C1G C6G C5G 119.6 . .
C1G C6G C27G 119.6 . .
C5G C6G C27G 108.0 . .
C8G C7G C10G 108.0 . .
C9G C7G C8G 120.1 . .
C9G C7G C10G 119.9 . .
C7G C8G C12G 108.0 . .
C11G C8G C7G 119.7 . .
C11G C8G C12G 119.7 . .
C7G C9G C13G 119.9 . .
C7G C9G C14G 120.1 . .
C14G C9G C13G 108.0 . .
C15G C10G C7G 120.0 . .
C15G C10G C16G 120.0 . .
C16G C10G C7G 108.0 . .
C8G C11G C17G 120.4 . .
C8G C11G C18G 120.2 . .
C17G C11G C18G 108.0 . .
C16G C12G C8G 107.9 . .
C19G C12G C8G 120.0 . .
C19G C12G C16G 120.0 . .
C17G C13G C9G 119.7 . .
C17G C13G C20G 119.7 . .
C20G C13G C9G 108.0 . .
C9G C14G C22G 108.0 . .
C21G C14G C9G 119.9 . .
C21G C14G C22G 120.0 . .
C10G C15G C21G 120.0 . .
C10G C15G C23G 120.0 . .
C21G C15G C23G 107.9 . .
C10G C16G C12G 108.0 . .
C24G C16G C10G 119.9 . .
C24G C16G C12G 119.9 . .
C11G C17G C1G 108.0 . .
C13G C17G C1G 120.3 . .
C13G C17G C11G 120.3 . .
C2G C18G C11G 107.9 . .
C25G C18G C2G 120.4 . .
C25G C18G C11G 120.3 . .
C12G C19G C25G 120.0 . .
C12G C19G C26G 120.0 . .
C26G C19G C25G 108.0 . .
C22G C20G C13G 108.0 . .
C27G C20G C13G 120.0 . .
C27G C20G C22G 120.1 . .
C14G C21G C15G 120.1 . .
C14G C21G C28G 120.0 . .
C15G C21G C28G 108.1 . .
C20G C22G C14G 108.0 . .
C29G C22G C14G 120.0 . .
C29G C22G C20G 120.0 . .
C30G C23G C15G 119.9 . .
C30G C23G C31G 120.0 . .
C31G C23G C15G 108.0 . .
C16G C24G C30G 120.1 . .
C16G C24G C32G 120.0 . .
C32G C24G C30G 108.1 . .
C18G C25G C19G 119.7 . .
C18G C25G C33G 119.6 . .
C19G C25G C33G 108.1 . .
C32G C26G C19G 120.0 . .
C32G C26G C34G 120.0 . .
C34G C26G C19G 108.0 . .
C6G C27G C35G 108.1 . .
C20G C27G C6G 120.1 . .
C20G C27G C35G 119.9 . .
C31G C28G C21G 107.9 . .
C36G C28G C21G 120.0 . .
C36G C28G C31G 120.1 . .
C22G C29G C36G 120.0 . .
C22G C29G C37G 120.0 . .
C37G C29G C36G 108.0 . .
C23G C30G C24G 120.0 . .
C23G C30G C38G 119.9 . .
C24G C30G C38G 108.0 . .
C28G C31G C23G 108.1 . .
C39G C31G C23G 120.0 . .
C39G C31G C28G 120.0 . .
C24G C32G C40G 108.1 . .
C26G C32G C24G 120.0 . .
C26G C32G C40G 119.9 . .
C25G C33G C34G 107.9 . .
C41G C33G C25G 120.1 . .
C41G C33G C34G 119.9 . .
C26G C34G C33G 108.0 . .
C42G C34G C26G 120.1 . .
C42G C34G C33G 120.0 . .
C27G C35G C43G 107.8 . .
C37G C35G C27G 120.0 . .
C37G C35G C43G 120.2 . .
C28G C36G C29G 120.0 . .
C28G C36G C44G 119.9 . .
C44G C36G C29G 108.1 . .
C29G C37G C45G 107.9 . .
C35G C37G C29G 120.0 . .
C35G C37G C45G 119.9 . .
C40G C38G C30G 107.9 . .
C46G C38G C30G 120.0 . .
C46G C38G C40G 120.1 . .
C31G C39G C46G 120.1 . .
C31G C39G C47G 119.9 . .
C46G C39G C47G 107.9 . .
C32G C40G C38G 108.0 . .
C48G C40G C32G 120.2 . .
C48G C40G C38G 119.9 . .
C3G C41G C50G 108.0 . .
C33G C41G C3G 120.0 . .
C33G C41G C50G 120.1 . .
C34G C42G C48G 119.9 . .
C34G C42G C51G 120.0 . .
C51G C42G C48G 108.0 . .
C5G C43G C35G 108.1 . .
C52G C43G C5G 120.0 . .
C52G C43G C35G 119.8 . .
C36G C44G C45G 107.9 . .
C47G C44G C36G 120.1 . .
C47G C44G C45G 119.9 . .
C44G C45G C37G 108.0 . .
C53G C45G C37G 119.9 . .
C53G C45G C44G 120.1 . .
C38G C46G C39G 120.0 . .
C38G C46G C54G 120.0 . .
C39G C46G C54G 108.1 . .
C44G C47G C39G 120.0 . .
C44G C47G C55G 120.0 . .
C55G C47G C39G 108.1 . .
C40G C48G C42G 119.9 . .
C40G C48G C56G 120.1 . .
C56G C48G C42G 107.9 . .
C4G C49G C50G 107.9 . .
C57G C49G C4G 120.1 . .
C57G C49G C50G 120.0 . .
C41G C50G C49G 108.1 . .
C51G C50G C41G 119.9 . .
C51G C50G C49G 120.0 . .
C42G C51G C58G 108.1 . .
C50G C51G C42G 120.1 . .
C50G C51G C58G 120.0 . .
C43G C52G C53G 120.1 . .
C43G C52G C57G 119.9 . .
C53G C52G C57G 108.0 . .
C45G C53G C52G 120.1 . .
C45G C53G C59G 119.9 . .
C52G C53G C59G 108.1 . .
C46G C54G C55G 108.0 . .
C56G C54G C46G 120.0 . .
C56G C54G C55G 120.0 . .
C47G C55G C54G 107.9 . .
C59G C55G C47G 120.1 . .
C59G C55G C54G 120.0 . .
C48G C56G C58G 108.0 . .
C54G C56G C48G 120.0 . .
C54G C56G C58G 120.1 . .
C49G C57G C52G 120.0 . .
C49G C57G C60G 120.0 . .
C60G C57G C52G 108.0 . .
C51G C58G C56G 108.0 . .
C60G C58G C51G 120.0 . .
C60G C58G C56G 119.9 . .
C55G C59G C53G 120.0 . .
C55G C59G C60G 120.1 . .
C60G C59G C53G 107.9 . .
C58G C60G C57G 119.9 . .
C58G C60G C59G 120.0 . .
C59G C60G C57G 108.0 . .
C6H C1H C2H 120.2 . .
C6H C1H C17H 120.4 . .
C17H C1H C2H 108.1 . .
C1H C2H C18H 107.9 . .
C3H C2H C1H 120.3 . .
C3H C2H C18H 120.2 . .
C2H C3H C4H 119.7 . .
C2H C3H C41H 119.7 . .
C4H C3H C41H 108.0 . .
C3H C4H C49H 108.1 . .
C5H C4H C3H 120.0 . .
C5H C4H C49H 120.0 . .
C4H C5H C6H 120.0 . .
C4H C5H C43H 120.0 . .
C43H C5H C6H 108.0 . .
C1H C6H C5H 119.7 . .
C1H C6H C27H 119.6 . .
C5H C6H C27H 108.0 . .
C9H C7H C8H 120.0 . .
C9H C7H C10H 120.0 . .
C10H C7H C8H 107.9 . .
C11H C8H C7H 119.6 . .
C11H C8H C12H 119.8 . .
C12H C8H C7H 108.0 . .
C7H C9H C13H 120.0 . .
C7H C9H C14H 120.1 . .
C14H C9H C13H 107.9 . .
C15H C10H C7H 120.0 . .
C15H C10H C16H 120.1 . .
C16H C10H C7H 108.0 . .
C8H C11H C17H 120.4 . .
C8H C11H C18H 120.2 . .
C17H C11H C18H 108.0 . .
C17H C13H C9H 119.7 . .
C17H C13H C20H 119.7 . .
C20H C13H C9H 108.0 . .
C16H C12H C8H 108.0 . .
C19H C12H C8H 119.9 . .
C19H C12H C16H 120.0 . .
C21H C14H C9H 119.8 . .
C21H C14H C22H 120.0 . .
C22H C14H C9H 108.0 . .
C10H C15H C21H 120.0 . .
C10H C15H C23H 120.0 . .
C21H C15H C23H 107.9 . .
C12H C16H C10H 108.1 . .
C24H C16H C10H 119.9 . .
C24H C16H C12H 119.9 . .
C1H C17H C11H 108.0 . .
C1H C17H C13H 120.3 . .
C13H C17H C11H 120.2 . .
C2H C18H C11H 107.9 . .
C25H C18H C2H 120.3 . .
C25H C18H C11H 120.3 . .
C12H C19H C25H 120.1 . .
C12H C19H C26H 120.0 . .
C26H C19H C25H 108.0 . .
C22H C20H C13H 108.0 . .
C27H C20H C13H 120.0 . .
C27H C20H C22H 120.1 . .
C14H C21H C15H 120.1 . .
C14H C21H C28H 119.9 . .
C15H C21H C28H 108.1 . .
C14H C22H C20H 108.0 . .
C29H C22H C14H 120.0 . .
C29H C22H C20H 120.0 . .
C30H C23H C15H 119.9 . .
C30H C23H C31H 119.9 . .
C31H C23H C15H 108.0 . .
C16H C24H C30H 120.0 . .
C16H C24H C32H 120.1 . .
C32H C24H C30H 108.0 . .
C18H C25H C19H 119.6 . .
C18H C25H C33H 119.6 . .
C33H C25H C19H 108.0 . .
C19H C26H C34H 108.0 . .
C32H C26H C19H 120.0 . .
C32H C26H C34H 120.0 . .
C6H C27H C35H 108.1 . .
C20H C27H C6H 120.1 . .
C20H C27H C35H 119.9 . .
C31H C28H C21H 107.9 . .
C36H C28H C21H 120.0 . .
C36H C28H C31H 120.1 . .
C22H C29H C36H 120.0 . .
C22H C29H C37H 120.0 . .
C36H C29H C37H 108.1 . .
C23H C30H C24H 120.0 . .
C23H C30H C38H 119.9 . .
C24H C30H C38H 108.0 . .
C28H C31H C23H 108.0 . .
C39H C31H C23H 120.1 . .
C39H C31H C28H 120.0 . .
C24H C32H C40H 108.1 . .
C26H C32H C24H 119.9 . .
C26H C32H C40H 119.9 . .
C25H C33H C34H 107.9 . .
C41H C33H C25H 120.1 . .
C41H C33H C34H 120.0 . .
C26H C34H C33H 108.0 . .
C42H C34H C26H 120.0 . .
C42H C34H C33H 120.0 . .
C27H C35H C43H 107.9 . .
C37H C35H C27H 120.1 . .
C37H C35H C43H 120.1 . .
C28H C36H C29H 120.1 . .
C28H C36H C44H 119.8 . .
C29H C36H C44H 108.0 . .
C35H C37H C29H 120.0 . .
C35H C37H C45H 120.0 . .
C45H C37H C29H 107.9 . .
C30H C38H C40H 107.9 . .
C46H C38H C30H 120.0 . .
C46H C38H C40H 120.1 . .
C31H C39H C46H 120.0 . .
C31H C39H C47H 120.0 . .
C46H C39H C47H 108.0 . .
C32H C40H C38H 107.9 . .
C48H C40H C32H 120.3 . .
C48H C40H C38H 119.8 . .
C3H C41H C50H 108.0 . .
C33H C41H C3H 120.0 . .
C33H C41H C50H 120.1 . .
C34H C42H C48H 120.0 . .
C34H C42H C51H 120.0 . .
C51H C42H C48H 107.9 . .
C5H C43H C35H 108.1 . .
C52H C43H C5H 120.1 . .
C52H C43H C35H 119.8 . .
C45H C44H C36H 107.8 . .
C47H C44H C36H 120.1 . .
C47H C44H C45H 120.0 . .
C37H C45H C44H 108.2 . .
C53H C45H C37H 119.9 . .
C53H C45H C44H 119.9 . .
C38H C46H C39H 120.1 . .
C38H C46H C54H 120.0 . .
C39H C46H C54H 108.0 . .
C39H C47H C55H 108.1 . .
C44H C47H C39H 120.0 . .
C44H C47H C55H 120.0 . .
C40H C48H C42H 119.8 . .
C40H C48H C56H 120.1 . .
C56H C48H C42H 107.9 . .
C4H C49H C50H 108.0 . .
C57H C49H C4H 120.0 . .
C57H C49H C50H 120.0 . .
C49H C50H C41H 108.0 . .
C51H C50H C41H 119.9 . .
C51H C50H C49H 120.0 . .
C42H C51H C58H 108.1 . .
C50H C51H C42H 120.0 . .
C50H C51H C58H 120.0 . .
C43H C52H C53H 120.0 . .
C43H C52H C57H 119.9 . .
C53H C52H C57H 108.0 . .
C45H C53H C52H 120.1 . .
C45H C53H C59H 119.9 . .
C52H C53H C59H 108.0 . .
C46H C54H C55H 108.0 . .
C56H C54H C46H 120.0 . .
C56H C54H C55H 120.0 . .
C47H C55H C54H 107.9 . .
C59H C55H C47H 120.1 . .
C59H C55H C54H 119.9 . .
C54H C56H C48H 120.0 . .
C54H C56H C58H 120.1 . .
C58H C56H C48H 108.0 . .
C49H C57H C52H 120.0 . .
C49H C57H C60H 120.0 . .
C52H C57H C60H 108.0 . .
C51H C58H C56H 108.1 . .
C60H C58H C51H 120.0 . .
C60H C58H C56H 119.9 . .
C55H C59H C53H 120.0 . .
C55H C59H C60H 120.1 . .
C60H C59H C53H 108.0 . .
C58H C60H C57H 120.0 . .
C58H C60H C59H 120.0 . .
C59H C60H C57H 108.0 . .
C11 C10 C15 120.0 . .
C11 C10 C16 120.9(5) . .
C15 C10 C16 119.0(5) . .
C10 C11 H11 120.0 . .
C10 C11 C12 120.0 . .
C12 C11 H11 120.0 . .
C11 C12 C17 119.6(6) . .
C13 C12 C11 120.0 . .
C13 C12 C17 119.6(6) . .
C12 C13 H13 120.0 . .
C12 C13 C14 120.0 . .
C14 C13 H13 120.0 . .
C13 C14 C15 120.0 . .
C13 C14 C18 120.5(5) . .
C15 C14 C18 119.0(5) . .
C10 C15 H15 120.0 . .
C14 C15 C10 120.0 . .
C14 C15 H15 120.0 . .
C10 C16 H16A 109.5 . .
C10 C16 H16B 109.5 . .
C10 C16 H16C 109.5 . .
H16A C16 H16B 109.5 . .
H16A C16 H16C 109.5 . .
H16B C16 H16C 109.5 . .
C12 C17 H17A 109.5 . .
C12 C17 H17B 109.5 . .
C12 C17 H17C 109.5 . .
H17A C17 H17B 109.5 . .
H17A C17 H17C 109.5 . .
H17B C17 H17C 109.5 . .
C14 C18 H18A 109.5 . .
C14 C18 H18B 109.5 . .
C14 C18 H18C 109.5 . .
H18A C18 H18B 109.5 . .
H18A C18 H18C 109.5 . .
H18B C18 H18C 109.5 . .

loop_
_geom_bond_atom_site_label_1
_geom_bond_atom_site_label_2
_geom_bond_distance
_geom_bond_site_symmetry_2
S1A N1A 1.618(8) .
S1A N2A 1.616(8) .
N1A C3A 1.326(11) .
N2A C4A 1.329(14) .
C1A C2A 1.3900 .
C1A C6A 1.3900 .
C1A C7 1.528(6) .
C2A H2A 0.9500 .
C2A C3A 1.3900 .
C3A C4A 1.3900 .
C4A C5A 1.3900 .
C5A H5A 0.9500 .
C5A C6A 1.3900 .
C6A C8 1.698(6) .
S1B N1B 1.618(8) .
S1B N2B 1.619(8) .
S1B C1B 2.300(7) .
N1B C1B 1.336(14) .
N2B C2B 1.341(13) .
C1B C2B 1.3900 .
C1B C6B 1.3900 .
C2B C3B 1.3900 .
C3B H3B 0.9500 .
C3B C4B 1.3900 .
C4B C5B 1.3900 .
C4B C7 1.480(7) .
C5B C6B 1.3900 .
C5B C8 1.324(7) .
C6B H6B 0.9500 .
C7 H7A 1.0000 .
C7 H7B 1.0000 .
C8 H8B 1.0000 .
C8 H8A 1.0000 .
C1C C2C 1.4607 .
C1C C6C 1.3801 .
C1C C10C 1.4591 .
C2C C3C 1.4107 .
C2C C57C 1.4592 .
C3C C4C 1.4148 .
C3C C54C 1.4154 .
C4C C5C 1.4115 .
C4C C37C 1.4135 .
C5C C6C 1.4588 .
C5C C40C 1.4610 .
C6C C7C 1.4589 .
C7C C8C 1.3809 .
C7C C41C 1.4591 .
C8C C9C 1.4572 .
C8C C48C 1.4606 .
C9C C10C 1.3815 .
C9C C14C 1.4593 .
C10C C11C 1.4594 .
C11C C12C 1.3816 .
C11C C57C 1.4584 .
C12C C13C 1.4587 .
C12C C59C 1.4565 .
C13C C14C 1.3814 .
C13C C18C 1.4607 .
C14C C15C 1.4583 .
C15C C16C 1.3793 .
C15C C48C 1.4598 .
C16C C17C 1.4579 .
C16C C47C 1.4605 .
C17C C18C 1.3802 .
C17C C22C 1.4580 .
C18C C19C 1.4596 .
C19C C20C 1.3807 .
C19C C59C 1.4592 .
C20C C21C 1.4579 .
C20C C53C 1.4604 .
C21C C22C 1.3812 .
C21C C26C 1.4579 .
C22C C23C 1.4584 .
C23C C24C 1.3786 .
C23C C47C 1.4581 .
C24C C25C 1.4585 .
C24C C49C 1.4614 .
C25C C26C 1.3819 .
C25C C30C 1.4593 .
C26C C27C 1.4580 .
C27C C28C 1.3828 .
C27C C53C 1.4567 .
C28C C29C 1.4588 .
C28C C50C 1.4608 .
C29C C30C 1.3814 .
C29C C34C 1.4599 .
C30C C31C 1.4598 .
C31C C32C 1.3806 .
C31C C49C 1.4574 .
C32C C33C 1.4591 .
C32C C60C 1.4596 .
C33C C34C 1.3794 .
C33C C38C 1.4605 .
C34C C35C 1.4585 .
C35C C36C 1.4123 .
C35C C50C 1.4584 .
C36C C37C 1.4139 .
C36C C54C 1.4148 .
C37C C38C 1.4121 .
C38C C39C 1.4600 .
C39C C40C 1.3792 .
C39C C60C 1.4597 .
C40C C41C 1.4580 .
C41C C42C 1.3816 .
C42C C43C 1.4578 .
C42C C46C 1.4592 .
C43C C44C 1.4597 .
C43C C48C 1.3804 .
C44C C45C 1.4588 .
C44C C47C 1.3801 .
C45C C46C 1.4600 .
C45C C49C 1.3803 .
C46C C60C 1.3794 .
C50C C51C 1.3808 .
C51C C52C 1.4585 .
C51C C55C 1.4576 .
C52C C53C 1.3820 .
C52C C68C 1.4578 .
C54C C55C 1.4142 .
C55C C56C 1.4582 .
C56C C57C 1.3799 .
C56C C68C 1.4583 .
C68C C59C 1.3820 .
C1D C2D 1.4590 .
C1D C6D 1.3786 .
C1D C10D 1.4600 .
C2D C3D 1.4108 .
C2D C57D 1.4613 .
C3D C4D 1.4151 .
C3D C54D 1.4136 .
C4D C5D 1.4124 .
C4D C37D 1.4151 .
C5D C6D 1.4603 .
C5D C40D 1.4583 .
C6D C7D 1.4606 .
C7D C8D 1.3783 .
C7D C41D 1.4585 .
C8D C9D 1.4601 .
C8D C48D 1.4593 .
C9D C10D 1.3798 .
C9D C14D 1.4578 .
C10D C11D 1.4600 .
C11D C12D 1.3798 .
C11D C57D 1.4584 .
C12D C13D 1.4609 .
C12D C59D 1.4591 .
C13D C14D 1.3810 .
C13D C18D 1.4593 .
C14D C15D 1.4608 .
C15D C16D 1.3804 .
C15D C48D 1.4591 .
C16D C17D 1.4588 .
C16D C47D 1.4575 .
C17D C18D 1.3794 .
C17D C22D 1.4602 .
C18D C19D 1.4584 .
C19D C20D 1.3814 .
C19D C59D 1.4598 .
C20D C21D 1.4602 .
C20D C53D 1.4606 .
C21D C22D 1.3801 .
C21D C26D 1.4585 .
C22D C23D 1.4595 .
C23D C24D 1.3810 .
C23D C47D 1.4597 .
C24D C25D 1.4577 .
C24D C49D 1.4604 .
C25D C26D 1.3817 .
C25D C30D 1.4615 .
C26D C27D 1.4571 .
C27D C28D 1.3804 .
C27D C53D 1.4601 .
C28D C29D 1.4607 .
C28D C50D 1.4589 .
C29D C30D 1.3797 .
C29D C34D 1.4587 .
C30D C31D 1.4598 .
C31D C32D 1.3796 .
C31D C49D 1.4589 .
C32D C33D 1.4612 .
C32D C60D 1.4591 .
C33D C34D 1.3779 .
C33D C38D 1.4598 .
C34D C35D 1.4614 .
C35D C36D 1.4094 .
C35D C50D 1.4580 .
C36D C37D 1.4146 .
C36D C54D 1.4175 .
C37D C38D 1.4123 .
C38D C39D 1.4579 .
C39D C40D 1.3806 .
C39D C60D 1.4607 .
C40D C41D 1.4605 .
C41D C42D 1.3803 .
C42D C43D 1.4581 .
C42D C46D 1.4596 .
C43D C44D 1.4600 .
C43D C48D 1.3781 .
C44D C45D 1.4600 .
C44D C47D 1.3810 .
C45D C46D 1.4585 .
C45D C49D 1.3800 .
C46D C60D 1.3795 .
C50D C51D 1.3797 .
C51D C52D 1.4582 .
C51D C55D 1.4584 .
C52D C53D 1.3798 .
C52D C58D 1.4597 .
C54D C55D 1.4136 .
C55D C56D 1.4592 .
C56D C57D 1.3787 .
C56D C58D 1.4585 .
C58D C59D 1.3800 .
C1E C2E 1.4141 .
C1E C6E 1.4122 .
C1E C17E 1.4142 .
C2E C3E 1.4113 .
C2E C18E 1.4152 .
C3E C4E 1.4582 .
C3E C41E 1.4590 .
C4E C5E 1.3803 .
C4E C49E 1.4594 .
C5E C6E 1.4595 .
C5E C43E 1.4592 .
C6E C27E 1.4590 .
C7E C8E 1.4592 .
C7E C9E 1.3794 .
C7E C10E 1.4595 .
C8E C11E 1.4121 .
C8E C12E 1.4600 .
C9E C13E 1.4610 .
C9E C14E 1.4594 .
C10E C15E 1.3802 .
C10E C16E 1.4594 .
C11E C17E 1.4140 .
C11E C18E 1.4143 .
C12E C16E 1.4585 .
C12E C19E 1.3786 .
C13E C17E 1.4118 .
C13E C20E 1.4611 .
C14E C21E 1.3811 .
C14E C22E 1.4584 .
C15E C21E 1.4579 .
C15E C23E 1.4604 .
C16E C24E 1.3812 .
C18E C25E 1.4136 .
C19E C25E 1.4595 .
C19E C26E 1.4577 .
C20E C22E 1.4586 .
C20E C27E 1.3796 .
C21E C28E 1.4608 .
C22E C29E 1.3820 .
C23E C30E 1.3804 .
C23E C31E 1.4596 .
C24E C30E 1.4588 .
C24E C32E 1.4573 .
C25E C33E 1.4583 .
C26E C32E 1.3808 .
C26E C34E 1.4589 .
C27E C35E 1.4591 .
C28E C31E 1.4588 .
C28E C36E 1.3797 .
C29E C36E 1.4593 .
C29E C37E 1.4584 .
C30E C38E 1.4605 .
C31E C39E 1.3797 .
C32E C40E 1.4588 .
C33E C34E 1.4587 .
C33E C41E 1.3790 .
C34E C42E 1.3832 .
C35E C37E 1.3798 .
C35E C43E 1.4596 .
C36E C44E 1.4599 .
C37E C45E 1.4589 .
C38E C40E 1.4599 .
C38E C46E 1.3814 .
C39E C46E 1.4582 .
C39E C47E 1.4597 .
C40E C48E 1.3795 .
C41E C50E 1.4605 .
C42E C48E 1.4614 .
C42E C51E 1.4554 .
C43E C52E 1.3823 .
C44E C45E 1.4597 .
C44E C47E 1.3794 .
C45E C53E 1.3810 .
C46E C54E 1.4583 .
C47E C55E 1.4581 .
C48E C56E 1.4586 .
C49E C50E 1.4592 .
C49E C57E 1.3804 .
C50E C51E 1.3824 .
C51E C58E 1.4570 .
C52E C53E 1.4582 .
C52E C57E 1.4597 .
C53E C59E 1.4601 .
C54E C55E 1.4584 .
C54E C56E 1.3809 .
C55E C59E 1.3786 .
C56E C58E 1.4591 .
C57E C60E 1.4589 .
C58E C60E 1.3823 .
C59E C60E 1.4589 .
C1F C2F 1.4150 .
C1F C6F 1.4133 .
C1F C17F 1.4122 .
C2F C3F 1.4116 .
C2F C18F 1.4142 .
C3F C4F 1.4590 .
C3F C41F 1.4603 .
C4F C5F 1.3800 .
C4F C49F 1.4591 .
C5F C6F 1.4591 .
C5F C43F 1.4586 .
C6F C27F 1.4586 .
C7F C8F 1.4582 .
C7F C9F 1.3810 .
C7F C10F 1.4589 .
C8F C11F 1.4126 .
C8F C12F 1.4597 .
C9F C13F 1.4602 .
C9F C14F 1.4587 .
C10F C15F 1.3810 .
C10F C16F 1.4599 .
C11F C17F 1.4151 .
C11F C18F 1.4159 .
C12F C16F 1.4605 .
C12F C19F 1.3788 .
C13F C17F 1.4128 .
C13F C20F 1.4595 .
C14F C21F 1.3809 .
C14F C22F 1.4596 .
C15F C21F 1.4562 .
C15F C23F 1.4619 .
C16F C24F 1.3814 .
C18F C25F 1.4138 .
C19F C25F 1.4583 .
C19F C26F 1.4581 .
C20F C22F 1.4583 .
C20F C27F 1.3805 .
C21F C28F 1.4607 .
C22F C29F 1.3804 .
C23F C30F 1.3802 .
C23F C31F 1.4591 .
C24F C30F 1.4582 .
C24F C32F 1.4570 .
C25F C33F 1.4579 .
C26F C32F 1.3824 .
C26F C34F 1.4583 .
C27F C35F 1.4597 .
C28F C31F 1.4595 .
C28F C36F 1.3792 .
C29F C36F 1.4590 .
C29F C37F 1.4583 .
C30F C38F 1.4606 .
C31F C39F 1.3798 .
C32F C40F 1.4588 .
C33F C34F 1.4595 .
C33F C41F 1.3794 .
C34F C42F 1.3815 .
C35F C37F 1.3793 .
C35F C43F 1.4603 .
C36F C44F 1.4603 .
C37F C45F 1.4607 .
C38F C40F 1.4606 .
C38F C46F 1.3807 .
C39F C46F 1.4589 .
C39F C47F 1.4593 .
C40F C48F 1.3795 .
C41F C50F 1.4607 .
C42F C48F 1.4610 .
C42F C51F 1.4567 .
C43F C52F 1.3820 .
C44F C45F 1.4605 .
C44F C47F 1.3786 .
C45F C53F 1.3799 .
C46F C54F 1.4582 .
C47F C55F 1.4593 .
C48F C56F 1.4592 .
C49F C50F 1.4593 .
C49F C57F 1.3804 .
C50F C51F 1.3809 .
C51F C58F 1.4574 .
C52F C53F 1.4569 .
C52F C57F 1.4594 .
C53F C59F 1.4617 .
C54F C55F 1.4612 .
C54F C56F 1.3794 .
C55F C59F 1.3770 .
C56F C58F 1.4573 .
C57F C60F 1.4590 .
C58F C60F 1.3825 .
C59F C60F 1.4584 .
C1G C2G 1.4140 .
C1G C6G 1.4128 .
C1G C17G 1.4137 .
C2G C3G 1.4131 .
C2G C18G 1.4136 .
C3G C4G 1.4587 .
C3G C41G 1.4592 .
C4G C5G 1.3794 .
C4G C49G 1.4596 .
C5G C6G 1.4589 .
C5G C43G 1.4593 .
C6G C27G 1.4596 .
C7G C8G 1.4588 .
C7G C9G 1.3811 .
C7G C10G 1.4590 .
C8G C11G 1.4120 .
C8G C12G 1.4601 .
C9G C13G 1.4606 .
C9G C14G 1.4589 .
C10G C15G 1.3806 .
C10G C16G 1.4590 .
C11G C17G 1.4135 .
C11G C18G 1.4155 .
C12G C16G 1.4592 .
C12G C19G 1.3794 .
C13G C17G 1.4129 .
C13G C20G 1.4594 .
C14G C21G 1.3801 .
C14G C22G 1.4590 .
C15G C21G 1.4585 .
C15G C23G 1.4603 .
C16G C24G 1.3816 .
C18G C25G 1.4135 .
C19G C25G 1.4583 .
C19G C26G 1.4576 .
C20G C22G 1.4587 .
C20G C27G 1.3799 .
C21G C28G 1.4616 .
C22G C29G 1.3803 .
C23G C30G 1.3815 .
C23G C31G 1.4591 .
C24G C30G 1.4584 .
C24G C32G 1.4572 .
C25G C33G 1.4584 .
C26G C32G 1.3816 .
C26G C34G 1.4573 .
C27G C35G 1.4604 .
C28G C31G 1.4587 .
C28G C36G 1.3793 .
C29G C36G 1.4597 .
C29G C37G 1.4585 .
C30G C38G 1.4611 .
C31G C39G 1.3795 .
C32G C40G 1.4585 .
C33G C34G 1.4604 .
C33G C41G 1.3788 .
C34G C42G 1.3831 .
C35G C37G 1.3793 .
C35G C43G 1.4604 .
C36G C44G 1.4589 .
C37G C45G 1.4609 .
C38G C40G 1.4597 .
C38G C46G 1.3799 .
C39G C46G 1.4581 .
C39G C47G 1.4601 .
C40G C48G 1.3804 .
C41G C50G 1.4596 .
C42G C48G 1.4608 .
C42G C51G 1.4564 .
C43G C52G 1.3816 .
C44G C45G 1.4604 .
C44G C47G 1.3790 .
C45G C53G 1.3800 .
C46G C54G 1.4587 .
C47G C55G 1.4590 .
C48G C56G 1.4588 .
C49G C50G 1.4598 .
C49G C57G 1.3798 .
C50G C51G 1.3819 .
C51G C58G 1.4569 .
C52G C53G 1.4573 .
C52G C57G 1.4600 .
C53G C59G 1.4610 .
C54G C55G 1.4608 .
C54G C56G 1.3799 .
C55G C59G 1.3776 .
C56G C58G 1.4588 .
C57G C60G 1.4599 .
C58G C60G 1.3830 .
C59G C60G 1.4585 .
C1H C2H 1.4146 .
C1H C6H 1.4124 .
C1H C17H 1.4128 .
C2H C3H 1.4115 .
C2H C18H 1.4149 .
C3H C4H 1.4589 .
C3H C41H 1.4594 .
C4H C5H 1.3798 .
C4H C49H 1.4592 .
C5H C6H 1.4589 .
C5H C43H 1.4583 .
C6H C27H 1.4592 .
C7H C8H 1.4604 .
C7H C9H 1.3792 .
C7H C10H 1.4601 .
C8H C11H 1.4119 .
C8H C12H 1.4598 .
C9H C13H 1.4599 .
C9H C14H 1.4593 .
C10H C15H 1.3800 .
C10H C16H 1.4596 .
C11H C17H 1.4140 .
C11H C18H 1.4154 .
C13H C17H 1.4131 .
C13H C20H 1.4593 .
C12H C16H 1.4583 .
C12H C19H 1.3788 .
C14H C21H 1.3813 .
C14H C22H 1.4582 .
C15H C21H 1.4580 .
C15H C23H 1.4606 .
C16H C24H 1.3814 .
C18H C25H 1.4137 .
C19H C25H 1.4593 .
C19H C26H 1.4575 .
C20H C22H 1.4588 .
C20H C27H 1.3804 .
C21H C28H 1.4606 .
C22H C29H 1.3817 .
C23H C30H 1.3820 .
C23H C31H 1.4600 .
C24H C30H 1.4581 .
C24H C32H 1.4562 .
C25H C33H 1.4583 .
C26H C32H 1.3821 .
C26H C34H 1.4585 .
C27H C35H 1.4603 .
C28H C31H 1.4592 .
C28H C36H 1.3803 .
C29H C36H 1.4581 .
C29H C37H 1.4585 .
C30H C38H 1.4601 .
C31H C39H 1.3797 .
C32H C40H 1.4578 .
C33H C34H 1.4598 .
C33H C41H 1.3786 .
C34H C42H 1.3820 .
C35H C37H 1.3797 .
C35H C43H 1.4608 .
C36H C44H 1.4597 .
C37H C45H 1.4584 .
C38H C40H 1.4613 .
C38H C46H 1.3795 .
C39H C46H 1.4578 .
C39H C47H 1.4588 .
C40H C48H 1.3803 .
C41H C50H 1.4613 .
C42H C48H 1.4609 .
C42H C51H 1.4564 .
C43H C52H 1.3818 .
C44H C45H 1.4593 .
C44H C47H 1.3791 .
C45H C53H 1.3815 .
C46H C54H 1.4599 .
C47H C55H 1.4589 .
C48H C56H 1.4586 .
C49H C50H 1.4600 .
C49H C57H 1.3810 .
C50H C51H 1.3822 .
C51H C58H 1.4567 .
C52H C53H 1.4567 .
C52H C57H 1.4594 .
C53H C59H 1.4610 .
C54H C55H 1.4601 .
C54H C56H 1.3788 .
C55H C59H 1.3775 .
C56H C58H 1.4582 .
C57H C60H 1.4597 .
C58H C60H 1.3813 .
C59H C60H 1.4588 .
C10 C11 1.3900 .
C10 C15 1.3900 .
C10 C16 1.537(5) .
C11 H11 0.9500 .
C11 C12 1.3900 .
C12 C13 1.3900 .
C12 C17 1.535(5) .
C13 H13 0.9500 .
C13 C14 1.3900 .
C14 C15 1.3900 .
C14 C18 1.531(5) .
C15 H15 0.9500 .
C16 H16A 0.9800 .
C16 H16B 0.9800 .
C16 H16C 0.9800 .
C17 H17A 0.9800 .
C17 H17B 0.9800 .
C17 H17C 0.9800 .
C18 H18A 0.9800 .
C18 H18B 0.9800 .
C18 H18C 0.9800 .
